data_7241206
loop_
_publ_author_name
'Hammer, Arden C.'
'Jia, Xiwen'
'Zeller, Matthias'
'Coughlin, Ezra John'
'Zhang, Weiguo'
'Oertel, Catherine M.'

_publ_section_title
;
 Ligand Geometry Directs the Packing and Symmetry of One-Dimensional
 Helical Motifs in Lead Oxide Naphthoates and Biphenylcarboxylates
;
_journal_name_full CrystEngComm
_journal_paper_doi 10.1039/D0CE01150A
_journal_year 2020
_chemical_formula_moiety 'C52 H36 O10 Pb4'
_chemical_formula_sum 'C52 H36 O10 Pb4'
_chemical_formula_weight 1649.57
_space_group_crystal_system monoclinic
_space_group_IT_number 14
_space_group_name_Hall '-P 2ybc'
_space_group_name_H-M_alt 'P 1 21/c 1'
_atom_sites_solution_hydrogens geom
_atom_sites_solution_primary direct
_atom_sites_solution_secondary difmap
_audit_creation_method SHELXL-2018/3
_audit_update_record
;
2019-11-22 deposited with the CCDC.	2020-09-10 downloaded from the CCDC.
;
_cell_angle_alpha 90
_cell_angle_beta 113.9130(13)
_cell_angle_gamma 90
_cell_formula_units_Z 8
_cell_length_a 30.3539(11)
_cell_length_b 10.9884(4)
_cell_length_c 30.8061(11)
_cell_measurement_reflns_used 9607
_cell_measurement_temperature 150(2)
_cell_measurement_theta_max 79.8956
_cell_measurement_theta_min 4.3197
_cell_volume 9393.1(6)
_computing_cell_refinement 'SAINT V8.37A (Bruker, 2016)'
_computing_data_collection 'Apex3 v2016.9-0 (Bruker, 2016)'
_computing_data_reduction 'SAINT V8.37A (Bruker, 2016)'
_computing_structure_refinement 'SHELXL-2018/3 (Sheldrick, 2018)'
_computing_structure_solution 'SHELXS-97 (Sheldrick, 2008)'
_diffrn_ambient_temperature 150(2)
_diffrn_measured_fraction_theta_full 0.992
_diffrn_measured_fraction_theta_max 0.947
_diffrn_measurement_device_type 'Bruker AXS D8 Quest CMOS diffractometer'
_diffrn_measurement_method 'omega and phi scans'
_diffrn_radiation_monochromator 'laterally graded multilayer (Goebel) mirror'
_diffrn_radiation_type CuK\a
_diffrn_radiation_wavelength 1.54178
_diffrn_reflns_av_R_equivalents 0.0438
_diffrn_reflns_av_unetI/netI 0.0393
_diffrn_reflns_Laue_measured_fraction_full 0.992
_diffrn_reflns_Laue_measured_fraction_max 0.947
_diffrn_reflns_limit_h_max 38
_diffrn_reflns_limit_h_min -36
_diffrn_reflns_limit_k_max 10
_diffrn_reflns_limit_k_min -12
_diffrn_reflns_limit_l_max 38
_diffrn_reflns_limit_l_min -38
_diffrn_reflns_number 69140
_diffrn_reflns_point_group_measured_fraction_full 0.992
_diffrn_reflns_point_group_measured_fraction_max 0.947
_diffrn_reflns_theta_full 67.679
_diffrn_reflns_theta_max 80.383
_diffrn_reflns_theta_min 2.887
_diffrn_source 'I-mu-S microsource X-ray tube'
_exptl_absorpt_coefficient_mu 27.845
_exptl_absorpt_correction_T_max 0.5260
_exptl_absorpt_correction_T_min 0.2541
_exptl_absorpt_correction_type multi-scan
_exptl_absorpt_process_details
;
 SADABS 2016/2: Krause, L., Herbst-Irmer, R., Sheldrick G.M. & Stalke D.,
 J. Appl. Cryst. 48 (2015) 3-10
;
_exptl_crystal_colour Colorless
_exptl_crystal_density_diffrn 2.333
_exptl_crystal_description Block
_exptl_crystal_F_000 6048
_exptl_crystal_size_max 0.200
_exptl_crystal_size_mid 0.030
_exptl_crystal_size_min 0.030
_refine_diff_density_max 0.976
_refine_diff_density_min -1.169
_refine_diff_density_rms 0.159
_refine_ls_extinction_method none
_refine_ls_goodness_of_fit_ref 1.077
_refine_ls_hydrogen_treatment constr
_refine_ls_matrix_type full
_refine_ls_number_parameters 1461
_refine_ls_number_reflns 19475
_refine_ls_number_restraints 1200
_refine_ls_restrained_S_all 1.050
_refine_ls_R_factor_all 0.0309
_refine_ls_R_factor_gt 0.0271
_refine_ls_shift/su_max 0.004
_refine_ls_shift/su_mean 0.000
_refine_ls_structure_factor_coef Fsqd
_refine_ls_weighting_details 'w=1/[\s^2^(Fo^2^)+(0.0168P)^2^+26.3138P] where P=(Fo^2^+2Fc^2^)/3'
_refine_ls_weighting_scheme calc
_refine_ls_wR_factor_gt 0.0624
_refine_ls_wR_factor_ref 0.0644
_reflns_Friedel_coverage 0.000
_reflns_number_gt 17812
_reflns_number_total 19475
_reflns_threshold_expression 'I > 2\s(I)'
_cod_data_source_file d0ce01150a2.cif
_cod_data_source_block lead_oxide_biphenyl-2-carboxylate(4)
_cod_original_sg_symbol_H-M 'P 21/c'
_cod_database_code 7241206
_shelx_shelxl_version_number 2018/3
_shelx_space_group_comment
;
The symmetry employed for this shelxl refinement is uniquely defined
by the following loop, which should always be used as a source of
symmetry information in preference to the above space-group names.
They are only intended as comments.
;
_shelx_estimated_absorpt_t_min 0.072
_shelx_estimated_absorpt_t_max 0.489

loop_
_space_group_symop_operation_xyz
'x, y, z'
'-x, y+1/2, -z+1/2'
'-x, -y, -z'
'x, -y-1/2, z-1/2'

loop_
_atom_site_label
_atom_site_type_symbol
_atom_site_fract_x
_atom_site_fract_y
_atom_site_fract_z
_atom_site_U_iso_or_equiv
_atom_site_adp_type
_atom_site_occupancy
_atom_site_site_symmetry_order
_atom_site_calc_flag
_atom_site_refinement_flags_posn
_atom_site_refinement_flags_adp
_atom_site_refinement_flags_occupancy
_atom_site_disorder_assembly
_atom_site_disorder_group
Pb1 Pb 0.55727(2) 0.46177(2) 0.23476(2) 0.01984(5) Uani 1 1 d . . . . .
Pb2 Pb 0.50787(2) 0.53008(2) 0.31354(2) 0.01953(5) Uani 1 1 d . . . . .
Pb3 Pb 0.56595(2) 0.79688(2) 0.28088(2) 0.01982(5) Uani 1 1 d . . . . .
Pb4 Pb 0.45608(2) 0.70091(2) 0.18847(2) 0.02272(5) Uani 1 1 d . . . . .
Pb5 Pb 0.06546(2) 0.54320(2) 0.28130(2) 0.02173(5) Uani 1 1 d . . . . .
Pb6 Pb -0.03418(2) 0.46278(2) 0.17924(2) 0.02411(5) Uani 1 1 d . . . . .
Pb7 Pb 0.05307(2) 0.21118(2) 0.23925(2) 0.02238(5) Uani 1 1 d . . . . .
Pb8 Pb -0.01477(2) 0.30193(2) 0.30316(2) 0.02180(5) Uani 1 1 d . . . . .
O1 O 0.52002(11) 0.6279(3) 0.25290(11) 0.0205(7) Uani 1 1 d . . . . .
O2 O 0.48943(11) 0.8731(3) 0.23261(11) 0.0191(7) Uani 1 1 d . . . . .
O3 O 0.48851(16) 0.4857(4) 0.16145(14) 0.0402(10) Uani 1 1 d . . . . .
O4 O 0.50138(18) 0.2882(4) 0.15924(14) 0.0427(11) Uani 1 1 d . . . . .
O7 O 0.56707(13) 0.8207(4) 0.20418(13) 0.0289(8) Uani 1 1 d . . . . .
O8 O 0.61683(13) 0.6724(4) 0.24184(14) 0.0325(9) Uani 1 1 d . . . . .
O9 O 0.42145(13) 0.5501(4) 0.23184(15) 0.0329(9) Uani 1 1 d . . . . .
O10 O 0.39873(14) 0.7418(4) 0.22551(15) 0.0331(9) Uani 1 1 d . . . . .
O11 O 0.01560(11) 0.3812(3) 0.25050(11) 0.0212(7) Uani 1 1 d . . . . .
O12 O 0.00349(11) 0.1307(3) 0.27056(11) 0.0196(7) Uani 1 1 d . . . . .
O13 O 0.08417(18) 0.5728(5) 0.21357(18) 0.0529(13) Uani 1 1 d . . . . .
O14 O 0.0597(3) 0.3976(7) 0.1799(2) 0.086(2) Uani 1 1 d . . . . .
O15 O -0.10530(14) 0.5015(4) 0.19786(16) 0.0388(10) Uani 1 1 d . . . . .
O16 O -0.08954(14) 0.3056(4) 0.21224(17) 0.0425(11) Uani 1 1 d . . . . .
O19 O 0.06987(13) 0.3352(4) 0.34785(13) 0.0330(9) Uani 1 1 d . . . . .
O20 O 0.05162(15) 0.1806(4) 0.38279(14) 0.0386(10) Uani 1 1 d . . . . .
C1 C 0.4829(2) 0.3841(5) 0.13939(17) 0.0269(11) Uani 1 1 d . . . . .
C2 C 0.4508(2) 0.3893(6) 0.08712(19) 0.0324(12) Uani 1 1 d . . . . .
C3 C 0.4022(2) 0.4090(8) 0.0756(2) 0.0457(17) Uani 1 1 d . . . . .
H3 H 0.391132 0.417879 0.100240 0.055 Uiso 1 1 calc R U . . .
C4 C 0.3694(2) 0.4160(9) 0.0285(2) 0.059(2) Uani 1 1 d . . . . .
H4 H 0.336149 0.428998 0.020643 0.071 Uiso 1 1 calc R U . . .
C5 C 0.3861(3) 0.4036(9) -0.0067(2) 0.058(2) Uani 1 1 d . . . . .
H5 H 0.364058 0.408100 -0.039017 0.069 Uiso 1 1 calc R U . . .
C6 C 0.4343(2) 0.3848(7) 0.0042(2) 0.0427(15) Uani 1 1 d . . . . .
H6 H 0.444726 0.376588 -0.020807 0.051 Uiso 1 1 calc R U . . .
C7 C 0.4683(2) 0.3773(6) 0.05143(18) 0.0309(12) Uani 1 1 d . . . . .
C8 C 0.5202(2) 0.3628(6) 0.06164(17) 0.0299(12) Uani 1 1 d . . . . .
C9 C 0.5350(2) 0.2853(6) 0.0341(2) 0.0383(14) Uani 1 1 d . . . . .
H9 H 0.511663 0.239249 0.009340 0.046 Uiso 1 1 calc R U . . .
C10 C 0.5831(2) 0.2749(8) 0.0426(2) 0.0483(17) Uani 1 1 d . . . . .
H10 H 0.592594 0.220455 0.023997 0.058 Uiso 1 1 calc R U . . .
C11 C 0.6174(2) 0.3425(8) 0.0776(2) 0.0501(18) Uani 1 1 d . . . . .
H11 H 0.650360 0.336492 0.082611 0.060 Uiso 1 1 calc R U . . .
C12 C 0.6036(2) 0.4194(7) 0.1055(2) 0.0430(15) Uani 1 1 d . . . . .
H12 H 0.627195 0.465650 0.130041 0.052 Uiso 1 1 calc R U . . .
C13 C 0.5556(2) 0.4286(6) 0.09768(19) 0.0350(13) Uani 1 1 d . . . . .
H13 H 0.546566 0.480924 0.117220 0.042 Uiso 1 1 calc R U . . .
C27 C 0.60026(17) 0.7454(5) 0.20768(17) 0.0229(10) Uani 1 1 d . . . . .
C28 C 0.62336(18) 0.7486(5) 0.17257(19) 0.0266(11) Uani 1 1 d . . . . .
C29 C 0.6701(2) 0.7035(6) 0.1881(2) 0.0330(12) Uani 1 1 d . . . . .
H29 H 0.683997 0.663947 0.218095 0.040 Uiso 1 1 calc R U . . .
C30 C 0.6966(2) 0.7147(7) 0.1611(2) 0.0427(15) Uani 1 1 d . . . . .
H30 H 0.728569 0.683851 0.172392 0.051 Uiso 1 1 calc R U . . .
C31 C 0.6760(2) 0.7716(7) 0.1174(2) 0.0482(17) Uani 1 1 d . . . . .
H31 H 0.694166 0.780740 0.098668 0.058 Uiso 1 1 calc R U . . .
C32 C 0.6291(2) 0.8155(7) 0.1005(2) 0.0414(15) Uani 1 1 d . . . . .
H32 H 0.615446 0.854307 0.070436 0.050 Uiso 1 1 calc R U . . .
C33 C 0.6016(2) 0.8031(6) 0.12744(19) 0.0314(12) Uani 1 1 d . . . . .
C34 C 0.5507(2) 0.8459(6) 0.10585(17) 0.0316(12) Uani 1 1 d . . . . .
C35 C 0.5392(3) 0.9611(7) 0.0868(2) 0.0445(16) Uani 1 1 d . . . . .
H35 H 0.564188 1.015057 0.088335 0.053 Uiso 1 1 calc R U . . .
C36 C 0.4917(3) 0.9994(8) 0.0656(2) 0.0522(18) Uani 1 1 d . . . . .
H36 H 0.484247 1.079713 0.053347 0.063 Uiso 1 1 calc R U . . .
C37 C 0.4553(2) 0.9205(8) 0.0623(2) 0.0520(19) Uani 1 1 d . . . . .
H37 H 0.422714 0.946553 0.047884 0.062 Uiso 1 1 calc R U . . .
C38 C 0.4658(2) 0.8041(7) 0.0799(2) 0.0431(16) Uani 1 1 d . . . . .
H38 H 0.440507 0.749611 0.077193 0.052 Uiso 1 1 calc R U . . .
C39 C 0.5134(2) 0.7664(6) 0.10151(18) 0.0341(13) Uani 1 1 d . . . . .
H39 H 0.520667 0.685794 0.113434 0.041 Uiso 1 1 calc R U . . .
C40 C 0.39539(17) 0.6337(6) 0.23746(18) 0.0284(12) Uani 1 1 d . . . . .
C41 C 0.36202(17) 0.6033(5) 0.26022(19) 0.0264(11) Uani 1 1 d . . . . .
C42 C 0.3716(2) 0.6490(6) 0.3051(2) 0.0354(13) Uani 1 1 d . . . . .
H42 H 0.397573 0.704203 0.319579 0.042 Uiso 1 1 calc R U . . .
C43 C 0.3434(2) 0.6144(7) 0.3290(2) 0.0419(15) Uani 1 1 d . . . . .
H43 H 0.350423 0.645213 0.359883 0.050 Uiso 1 1 calc R U . . .
C44 C 0.3050(2) 0.5348(7) 0.3078(2) 0.0412(15) Uani 1 1 d . . . . .
H44 H 0.285995 0.509932 0.324299 0.049 Uiso 1 1 calc R U . . .
C45 C 0.29479(19) 0.4919(6) 0.2621(2) 0.0346(13) Uani 1 1 d . . . . .
H45 H 0.268017 0.439196 0.247382 0.042 Uiso 1 1 calc R U . . .
C46 C 0.32259(17) 0.5239(5) 0.2372(2) 0.0290(12) Uani 1 1 d . . . . .
C47 C 0.31104(17) 0.4781(6) 0.18852(19) 0.0291(12) Uani 1 1 d . . . . .
C48 C 0.3014(2) 0.3547(6) 0.1785(2) 0.0382(14) Uani 1 1 d . . . . .
H48 H 0.302422 0.300205 0.202796 0.046 Uiso 1 1 calc R U . . .
C49 C 0.2902(2) 0.3115(7) 0.1326(2) 0.0470(17) Uani 1 1 d . . . . .
H49 H 0.283754 0.227441 0.125696 0.056 Uiso 1 1 calc R U . . .
C50 C 0.2884(2) 0.3906(8) 0.0974(2) 0.0496(18) Uani 1 1 d . . . . .
H50 H 0.280584 0.361090 0.066138 0.060 Uiso 1 1 calc R U . . .
C51 C 0.2979(2) 0.5111(7) 0.1070(2) 0.0443(16) Uani 1 1 d . . . . .
H51 H 0.297039 0.564326 0.082365 0.053 Uiso 1 1 calc R U . . .
C52 C 0.30889(19) 0.5578(7) 0.1523(2) 0.0362(13) Uani 1 1 d . . . . .
H52 H 0.314814 0.642261 0.158415 0.043 Uiso 1 1 calc R U . . .
C53 C 0.0839(2) 0.4919(8) 0.1852(2) 0.0475(18) Uani 1 1 d . . . . .
C54 C 0.1126(2) 0.5144(7) 0.1557(2) 0.0473(18) Uani 1 1 d . . . . .
C55 C 0.1577(2) 0.5651(8) 0.1779(3) 0.054(2) Uani 1 1 d . . . . .
H55 H 0.168225 0.592048 0.209848 0.065 Uiso 1 1 calc R U . . .
C56 C 0.1879(3) 0.5775(10) 0.1547(3) 0.066(3) Uani 1 1 d . . . . .
H56 H 0.219085 0.611804 0.170714 0.079 Uiso 1 1 calc R U . . .
C57 C 0.1729(3) 0.5402(10) 0.1083(3) 0.069(3) Uani 1 1 d . . . . .
H57 H 0.193926 0.546768 0.092446 0.083 Uiso 1 1 calc R U . . .
C58 C 0.1272(3) 0.4933(8) 0.0850(3) 0.058(2) Uani 1 1 d . . . . .
H58 H 0.116655 0.470785 0.052566 0.070 Uiso 1 1 calc R U . . .
C59 C 0.0958(3) 0.4777(7) 0.1078(2) 0.0473(18) Uani 1 1 d . . . . .
C60 C 0.0461(3) 0.4344(6) 0.0796(2) 0.0457(17) Uani 1 1 d . . . . .
C61 C 0.0382(4) 0.3357(7) 0.0493(3) 0.057(2) Uani 1 1 d . . . . .
H61 H 0.064793 0.294399 0.047331 0.069 Uiso 1 1 calc R U . . .
C62 C -0.0075(4) 0.2975(7) 0.0225(3) 0.065(3) Uani 1 1 d . . . . .
H62 H -0.012135 0.229053 0.002302 0.078 Uiso 1 1 calc R U . . .
C63 C -0.0473(3) 0.3558(7) 0.0239(2) 0.057(2) Uani 1 1 d . . . . .
H63 H -0.078941 0.327718 0.005048 0.068 Uiso 1 1 calc R U . . .
C64 C -0.0401(3) 0.4556(7) 0.0532(2) 0.0490(17) Uani 1 1 d . . . . .
H64 H -0.066956 0.497835 0.054255 0.059 Uiso 1 1 calc R U . . .
C65 C 0.0060(3) 0.4938(7) 0.0808(2) 0.0428(15) Uani 1 1 d . . . . .
H65 H 0.010668 0.562021 0.101189 0.051 Uiso 1 1 calc R U . . .
C66 C -0.11733(18) 0.3955(6) 0.2038(2) 0.0336(13) Uani 1 1 d . . . . .
C67 C -0.16721(19) 0.3773(6) 0.2022(2) 0.0379(14) Uani 1 1 d . . . . .
C68 C -0.1709(3) 0.3344(8) 0.2426(3) 0.0523(18) Uani 1 1 d . . . . .
H68 H -0.142838 0.309897 0.269203 0.063 Uiso 1 1 calc R U . . .
C69 C -0.2158(3) 0.3273(9) 0.2443(4) 0.068(2) Uani 1 1 d . . . . .
H69 H -0.218177 0.300762 0.272587 0.082 Uiso 1 1 calc R U . . .
C70 C -0.2567(3) 0.3581(9) 0.2057(4) 0.072(3) Uani 1 1 d . . . . .
H70 H -0.287316 0.352073 0.206975 0.086 Uiso 1 1 calc R U . . .
C71 C -0.2529(2) 0.3978(8) 0.1650(3) 0.057(2) Uani 1 1 d . . . . .
H71 H -0.281346 0.419786 0.138388 0.068 Uiso 1 1 calc R U . . .
C72 C -0.20884(19) 0.4068(6) 0.1618(2) 0.0406(15) Uani 1 1 d . . . . .
C73 C -0.20681(19) 0.4393(6) 0.1164(2) 0.0438(16) Uani 1 1 d . . . . .
C74 C -0.2349(2) 0.5354(7) 0.0877(3) 0.057(2) Uani 1 1 d . . . . .
H74 H -0.255400 0.580481 0.098326 0.068 Uiso 1 1 calc R U . . .
C75 C -0.2334(3) 0.5649(8) 0.0451(3) 0.065(2) Uani 1 1 d . . . . .
H75 H -0.252501 0.630123 0.026880 0.077 Uiso 1 1 calc R U . . .
C76 C -0.2042(3) 0.5005(9) 0.0285(3) 0.070(3) Uani 1 1 d . . . . .
H76 H -0.203222 0.520409 -0.001093 0.084 Uiso 1 1 calc R U . . .
C77 C -0.1764(3) 0.4059(9) 0.0561(3) 0.062(2) Uani 1 1 d . . . . .
H77 H -0.155958 0.361725 0.045175 0.074 Uiso 1 1 calc R U . . .
C78 C -0.1778(2) 0.3747(7) 0.0991(2) 0.0464(16) Uani 1 1 d . . . . .
H78 H -0.158859 0.308688 0.116920 0.056 Uiso 1 1 calc R U . . .
C92 C 0.07996(18) 0.2632(5) 0.38294(17) 0.0271(11) Uani 1 1 d . . . . .
C93 C 0.12518(19) 0.2842(6) 0.42652(18) 0.0299(12) Uani 1 1 d . . . . .
C94 C 0.1252(2) 0.2469(6) 0.46989(19) 0.0339(13) Uani 1 1 d . . . . .
H94 H 0.098012 0.204282 0.469996 0.041 Uiso 1 1 calc R U . . .
C95 C 0.1635(2) 0.2702(6) 0.5127(2) 0.0422(15) Uani 1 1 d . . . . .
H95 H 0.163030 0.242692 0.541694 0.051 Uiso 1 1 calc R U . . .
C96 C 0.2024(2) 0.3341(7) 0.5123(2) 0.0452(16) Uani 1 1 d . . . . .
H96 H 0.228296 0.354307 0.541512 0.054 Uiso 1 1 calc R U . . .
C97 C 0.2041(2) 0.3689(6) 0.4700(2) 0.0400(14) Uani 1 1 d . . . . .
H97 H 0.231635 0.410913 0.470495 0.048 Uiso 1 1 calc R U . . .
C98 C 0.16595(18) 0.3435(6) 0.4263(2) 0.0325(13) Uani 1 1 d . . . . .
C99 C 0.17175(17) 0.3772(6) 0.3823(2) 0.0325(13) Uani 1 1 d . . . . .
C100 C 0.1872(2) 0.4951(7) 0.3772(3) 0.0454(17) Uani 1 1 d . . . . .
H100 H 0.192250 0.553973 0.401329 0.055 Uiso 1 1 calc R U . . .
C101 C 0.1949(2) 0.5258(9) 0.3376(3) 0.060(2) Uani 1 1 d . . . . .
H101 H 0.204593 0.606078 0.334103 0.072 Uiso 1 1 calc R U . . .
C102 C 0.1886(2) 0.4396(11) 0.3031(3) 0.069(3) Uani 1 1 d . . . . .
H102 H 0.194198 0.460957 0.275870 0.083 Uiso 1 1 calc R U . . .
C103 C 0.1743(2) 0.3229(9) 0.3075(2) 0.054(2) Uani 1 1 d . . . . .
H103 H 0.169915 0.264373 0.283375 0.065 Uiso 1 1 calc R U . . .
C104 C 0.16624(19) 0.2915(7) 0.3472(2) 0.0409(15) Uani 1 1 d . . . . .
H104 H 0.156880 0.210712 0.350528 0.049 Uiso 1 1 calc R U . . .
O5 O 0.59473(19) 0.5467(6) 0.32838(19) 0.0306(13) Uani 0.688(6) 1 d D U P A 1
C14 C 0.6177(3) 0.4638(8) 0.3569(3) 0.0258(15) Uani 0.688(6) 1 d D U P A 1
O6 O 0.59810(18) 0.3900(6) 0.37347(18) 0.0331(14) Uani 0.688(6) 1 d D U P A 1
C15 C 0.6708(3) 0.4515(10) 0.3695(3) 0.0301(19) Uani 0.688(6) 1 d D U P A 1
C16 C 0.6870(4) 0.4603(12) 0.3333(4) 0.036(2) Uani 0.688(6) 1 d D U P A 1
H16 H 0.666827 0.494747 0.303548 0.044 Uiso 0.688(6) 1 calc R U P A 1
C17 C 0.7324(4) 0.4190(11) 0.3406(4) 0.041(2) Uani 0.688(6) 1 d D U P A 1
H17 H 0.743378 0.422617 0.315763 0.049 Uiso 0.688(6) 1 calc R U P A 1
C18 C 0.7618(4) 0.3722(11) 0.3847(4) 0.044(2) Uani 0.688(6) 1 d D U P A 1
H18 H 0.792366 0.339136 0.389504 0.053 Uiso 0.688(6) 1 calc R U P A 1
C19 C 0.7473(3) 0.3732(11) 0.4213(4) 0.040(2) Uani 0.688(6) 1 d D U P A 1
H19 H 0.768515 0.343123 0.451465 0.048 Uiso 0.688(6) 1 calc R U P A 1
C20 C 0.7024(4) 0.4167(16) 0.4157(4) 0.0354(19) Uani 0.688(6) 1 d D U P A 1
C21 C 0.6907(6) 0.4301(15) 0.4578(4) 0.0388(18) Uani 0.688(6) 1 d D U P A 1
C22 C 0.7030(4) 0.3399(12) 0.4924(4) 0.046(2) Uani 0.688(6) 1 d D U P A 1
H22 H 0.715992 0.265366 0.487288 0.056 Uiso 0.688(6) 1 calc R U P A 1
C23 C 0.6965(4) 0.3566(12) 0.5344(4) 0.046(2) Uani 0.688(6) 1 d D U P A 1
H23 H 0.705027 0.294230 0.557664 0.056 Uiso 0.688(6) 1 calc R U P A 1
C24 C 0.6777(4) 0.4645(11) 0.5414(3) 0.044(2) Uani 0.688(6) 1 d D U P A 1
H24 H 0.673674 0.477140 0.570057 0.053 Uiso 0.688(6) 1 calc R U P A 1
C25 C 0.6645(5) 0.5552(11) 0.5074(4) 0.042(2) Uani 0.688(6) 1 d D U P A 1
H25 H 0.650145 0.627871 0.512141 0.050 Uiso 0.688(6) 1 calc R U P A 1
C26 C 0.6724(6) 0.5399(12) 0.4660(5) 0.040(2) Uani 0.688(6) 1 d D U P A 1
H26 H 0.665332 0.604164 0.443519 0.048 Uiso 0.688(6) 1 calc R U P A 1
O5B O 0.5881(4) 0.4552(12) 0.3385(4) 0.033(2) Uani 0.312(6) 1 d D U P A 2
C14B C 0.6213(5) 0.5314(14) 0.3563(6) 0.028(2) Uani 0.312(6) 1 d D U P A 2
O6B O 0.6149(4) 0.6415(11) 0.3613(4) 0.034(3) Uani 0.312(6) 1 d D U P A 2
C15B C 0.6718(6) 0.484(2) 0.3681(7) 0.031(3) Uani 0.312(6) 1 d D U P A 2
C16B C 0.6852(8) 0.492(3) 0.3298(8) 0.034(3) Uani 0.312(6) 1 d D U P A 2
H16B H 0.661462 0.511941 0.299341 0.040 Uiso 0.312(6) 1 calc R U P A 2
C17B C 0.7317(7) 0.471(3) 0.3349(7) 0.041(3) Uani 0.312(6) 1 d D U P A 2
H17B H 0.741395 0.489082 0.309869 0.050 Uiso 0.312(6) 1 calc R U P A 2
C18B C 0.7641(7) 0.424(3) 0.3780(7) 0.042(3) Uani 0.312(6) 1 d D U P A 2
H18B H 0.795097 0.397980 0.381230 0.050 Uiso 0.312(6) 1 calc R U P A 2
C19B C 0.7511(7) 0.415(3) 0.4155(7) 0.040(3) Uani 0.312(6) 1 d D U P A 2
H19B H 0.775263 0.395772 0.445912 0.048 Uiso 0.312(6) 1 calc R U P A 2
C20B C 0.7036(8) 0.433(4) 0.4109(8) 0.035(3) Uani 0.312(6) 1 d D U P A 2
C21B C 0.6945(15) 0.422(3) 0.4547(10) 0.040(3) Uani 0.312(6) 1 d D U P A 2
C22B C 0.7143(9) 0.327(3) 0.4870(8) 0.045(3) Uani 0.312(6) 1 d D U P A 2
H22B H 0.731870 0.264935 0.479699 0.053 Uiso 0.312(6) 1 calc R U P A 2
C23B C 0.7088(9) 0.323(2) 0.5298(8) 0.045(3) Uani 0.312(6) 1 d D U P A 2
H23B H 0.721255 0.256224 0.550778 0.054 Uiso 0.312(6) 1 calc R U P A 2
C24B C 0.6854(9) 0.416(3) 0.5412(8) 0.045(3) Uani 0.312(6) 1 d D U P A 2
H24B H 0.680888 0.411819 0.569950 0.054 Uiso 0.312(6) 1 calc R U P A 2
C25B C 0.6683(12) 0.515(2) 0.5119(9) 0.044(3) Uani 0.312(6) 1 d D U P A 2
H25B H 0.654794 0.582592 0.521530 0.053 Uiso 0.312(6) 1 calc R U P A 2
C26B C 0.6710(16) 0.515(3) 0.4674(10) 0.041(3) Uani 0.312(6) 1 d D U P A 2
H26B H 0.656639 0.579257 0.445639 0.049 Uiso 0.312(6) 1 calc R U P A 2
O17 O -0.0254(7) 0.2136(17) 0.1649(7) 0.041(3) Uani 0.414(13) 1 d D U P B 1
C79 C -0.0177(14) 0.117(3) 0.1477(7) 0.031(2) Uani 0.414(13) 1 d D U P B 1
O18 O 0.0137(7) 0.044(2) 0.1745(8) 0.032(3) Uani 0.414(13) 1 d D U P B 1
C80 C -0.0434(8) 0.090(4) 0.0958(8) 0.028(2) Uani 0.414(13) 1 d D U P B 1
C81 C -0.0923(7) 0.117(2) 0.0720(6) 0.033(3) Uani 0.414(13) 1 d D U P B 1
H81 H -0.108452 0.157921 0.088383 0.039 Uiso 0.414(13) 1 calc R U P B 1
C82 C -0.1178(6) 0.0847(19) 0.0251(6) 0.036(3) Uani 0.414(13) 1 d D U P B 1
H82 H -0.150949 0.104695 0.009120 0.043 Uiso 0.414(13) 1 calc R U P B 1
C83 C -0.0941(6) 0.0227(18) 0.0016(6) 0.035(3) Uani 0.414(13) 1 d D U P B 1
H83 H -0.110592 0.004631 -0.031192 0.042 Uiso 0.414(13) 1 calc R U P B 1
C84 C -0.0470(6) -0.013(2) 0.0257(6) 0.033(3) Uani 0.414(13) 1 d D U P B 1
H84 H -0.032016 -0.060183 0.009711 0.040 Uiso 0.414(13) 1 calc R U P B 1
C85 C -0.0208(6) 0.020(3) 0.0729(7) 0.031(2) Uani 0.414(13) 1 d D U P B 1
C86 C 0.0313(6) -0.0098(17) 0.0959(8) 0.038(2) Uani 0.414(13) 1 d D U P B 1
C87 C 0.0469(6) -0.1281(17) 0.0953(7) 0.045(3) Uani 0.414(13) 1 d D U P B 1
H87 H 0.023803 -0.189951 0.080387 0.054 Uiso 0.414(13) 1 calc R U P B 1
C88 C 0.0956(7) -0.1586(18) 0.1158(8) 0.050(3) Uani 0.414(13) 1 d D U P B 1
H88 H 0.106449 -0.239332 0.115016 0.060 Uiso 0.414(13) 1 calc R U P B 1
C89 C 0.1270(7) -0.066(2) 0.1373(7) 0.056(3) Uani 0.414(13) 1 d D U P B 1
H89 H 0.160381 -0.084741 0.151606 0.067 Uiso 0.414(13) 1 calc R U P B 1
C90 C 0.1140(6) 0.0547(19) 0.1397(8) 0.053(3) Uani 0.414(13) 1 d D U P B 1
H90 H 0.137373 0.115297 0.155347 0.064 Uiso 0.414(13) 1 calc R U P B 1
C91 C 0.0643(6) 0.0827(18) 0.1180(9) 0.046(3) Uani 0.414(13) 1 d D U P B 1
H91 H 0.053546 0.163707 0.118308 0.056 Uiso 0.414(13) 1 calc R U P B 1
O17B O -0.0134(4) 0.2313(11) 0.1613(5) 0.037(3) Uani 0.586(13) 1 d D U P B 2
C79B C -0.0161(10) 0.1235(17) 0.1479(5) 0.029(2) Uani 0.586(13) 1 d D U P B 2
O18B O 0.0035(5) 0.0388(15) 0.1765(6) 0.030(2) Uani 0.586(13) 1 d D U P B 2
C80B C -0.0466(6) 0.094(3) 0.0971(6) 0.029(2) Uani 0.586(13) 1 d D U P B 2
C81B C -0.0927(5) 0.1453(14) 0.0785(5) 0.031(2) Uani 0.586(13) 1 d D U P B 2
H81B H -0.102493 0.197908 0.097369 0.037 Uiso 0.586(13) 1 calc R U P B 2
C82B C -0.1239(4) 0.1188(13) 0.0324(4) 0.038(2) Uani 0.586(13) 1 d D U P B 2
H82B H -0.155990 0.148581 0.020257 0.045 Uiso 0.586(13) 1 calc R U P B 2
C83B C -0.1083(4) 0.0488(13) 0.0038(4) 0.034(2) Uani 0.586(13) 1 d D U P B 2
H83B H -0.129666 0.031023 -0.027972 0.041 Uiso 0.586(13) 1 calc R U P B 2
C84B C -0.0617(5) 0.0050(14) 0.0218(4) 0.034(2) Uani 0.586(13) 1 d D U P B 2
H84B H -0.051166 -0.041160 0.001665 0.041 Uiso 0.586(13) 1 calc R U P B 2
C85B C -0.0293(4) 0.0268(18) 0.0689(5) 0.0318(19) Uani 0.586(13) 1 d D U P B 2
C86B C 0.0202(4) -0.0255(12) 0.0884(6) 0.038(2) Uani 0.586(13) 1 d D U P B 2
C87B C 0.0275(5) -0.1490(11) 0.0837(5) 0.042(2) Uani 0.586(13) 1 d D U P B 2
H87B H 0.000787 -0.201192 0.068106 0.050 Uiso 0.586(13) 1 calc R U P B 2
C88B C 0.0745(5) -0.1958(13) 0.1019(5) 0.052(3) Uani 0.586(13) 1 d D U P B 2
H88B H 0.079692 -0.279799 0.098424 0.063 Uiso 0.586(13) 1 calc R U P B 2
C89B C 0.1130(5) -0.1198(14) 0.1249(5) 0.051(3) Uani 0.586(13) 1 d D U P B 2
H89B H 0.144552 -0.153418 0.138600 0.061 Uiso 0.586(13) 1 calc R U P B 2
C90B C 0.1073(5) 0.0034(14) 0.1288(5) 0.051(2) Uani 0.586(13) 1 d D U P B 2
H90B H 0.134351 0.055229 0.143544 0.061 Uiso 0.586(13) 1 calc R U P B 2
C91B C 0.0602(5) 0.0499(14) 0.1101(6) 0.044(3) Uani 0.586(13) 1 d D U P B 2
H91B H 0.055408 0.134739 0.112275 0.053 Uiso 0.586(13) 1 calc R U P B 2

loop_
_atom_site_aniso_label
_atom_site_aniso_U_11
_atom_site_aniso_U_22
_atom_site_aniso_U_33
_atom_site_aniso_U_23
_atom_site_aniso_U_13
_atom_site_aniso_U_12
Pb1 0.02271(9) 0.01770(11) 0.02300(8) 0.00113(7) 0.01326(7) 0.00118(7)
Pb2 0.02279(9) 0.01806(11) 0.02033(8) -0.00085(7) 0.01142(7) -0.00008(7)
Pb3 0.01899(8) 0.01864(11) 0.02201(8) 0.00055(7) 0.00849(6) -0.00062(7)
Pb4 0.02465(9) 0.01847(11) 0.02192(8) 0.00025(7) 0.00622(7) 0.00132(7)
Pb5 0.01668(8) 0.02104(11) 0.02238(8) 0.00042(7) 0.00268(6) 0.00099(7)
Pb6 0.02162(9) 0.02211(12) 0.02110(8) -0.00136(7) 0.00094(7) 0.00385(7)
Pb7 0.01855(8) 0.02074(11) 0.02622(9) -0.00026(7) 0.00740(7) 0.00106(7)
Pb8 0.01827(8) 0.02123(11) 0.02448(9) -0.00320(7) 0.00719(7) -0.00226(7)
O1 0.0234(15) 0.0167(19) 0.0261(16) -0.0008(14) 0.0149(13) -0.0002(14)
O2 0.0213(15) 0.0157(18) 0.0222(15) -0.0003(13) 0.0107(12) -0.0053(13)
O3 0.052(3) 0.032(3) 0.0278(19) 0.0016(17) 0.0073(17) 0.015(2)
O4 0.068(3) 0.028(2) 0.0269(19) 0.0079(17) 0.0141(19) 0.003(2)
O7 0.0315(18) 0.031(2) 0.0275(17) 0.0037(16) 0.0159(15) 0.0061(16)
O8 0.0279(18) 0.035(2) 0.038(2) 0.0119(18) 0.0162(16) 0.0064(17)
O9 0.0273(18) 0.027(2) 0.049(2) 0.0087(18) 0.0198(17) 0.0035(16)
O10 0.0322(19) 0.022(2) 0.046(2) -0.0035(18) 0.0173(17) -0.0038(16)
O11 0.0192(15) 0.0187(19) 0.0213(15) 0.0003(13) 0.0036(12) 0.0018(14)
O12 0.0189(15) 0.0142(18) 0.0229(15) 0.0000(13) 0.0055(12) 0.0005(13)
O13 0.058(3) 0.063(3) 0.055(3) 0.014(3) 0.040(2) 0.022(3)
O14 0.115(5) 0.104(6) 0.056(3) 0.015(4) 0.052(4) -0.009(5)
O15 0.0248(19) 0.034(3) 0.050(2) -0.008(2) 0.0066(17) -0.0070(17)
O16 0.0213(18) 0.035(3) 0.058(3) -0.007(2) 0.0032(17) 0.0045(17)
O19 0.0225(17) 0.040(3) 0.0267(17) 0.0086(17) 0.0003(14) -0.0054(16)
O20 0.036(2) 0.042(3) 0.0298(19) -0.0005(18) 0.0055(16) -0.0157(19)
C1 0.040(3) 0.025(3) 0.018(2) 0.000(2) 0.014(2) 0.005(2)
C2 0.037(3) 0.034(3) 0.026(2) -0.001(2) 0.012(2) -0.005(3)
C3 0.035(3) 0.074(5) 0.030(3) 0.001(3) 0.015(2) -0.005(3)
C4 0.028(3) 0.101(7) 0.040(3) -0.001(4) 0.007(3) 0.001(4)
C5 0.042(4) 0.088(6) 0.030(3) 0.000(3) 0.001(3) 0.000(4)
C6 0.041(3) 0.060(5) 0.027(3) -0.001(3) 0.013(2) -0.006(3)
C7 0.034(3) 0.034(3) 0.021(2) 0.002(2) 0.007(2) -0.008(2)
C8 0.039(3) 0.031(3) 0.019(2) 0.006(2) 0.011(2) -0.002(2)
C9 0.044(3) 0.044(4) 0.024(2) -0.002(2) 0.011(2) 0.001(3)
C10 0.045(3) 0.063(5) 0.038(3) -0.008(3) 0.017(3) 0.005(3)
C11 0.033(3) 0.071(5) 0.037(3) -0.003(3) 0.005(2) 0.006(3)
C12 0.040(3) 0.046(4) 0.035(3) -0.006(3) 0.007(2) -0.003(3)
C13 0.041(3) 0.037(4) 0.024(2) -0.001(2) 0.010(2) -0.005(3)
C27 0.024(2) 0.018(3) 0.027(2) -0.004(2) 0.0104(19) -0.002(2)
C28 0.024(2) 0.026(3) 0.034(3) -0.005(2) 0.017(2) 0.000(2)
C29 0.030(3) 0.032(3) 0.040(3) -0.004(2) 0.017(2) -0.003(2)
C30 0.030(3) 0.055(5) 0.048(3) -0.005(3) 0.021(3) 0.005(3)
C31 0.048(4) 0.064(5) 0.050(4) -0.005(3) 0.037(3) 0.001(3)
C32 0.042(3) 0.056(4) 0.031(3) 0.000(3) 0.020(2) -0.001(3)
C33 0.031(3) 0.040(4) 0.028(2) -0.003(2) 0.018(2) 0.000(2)
C34 0.035(3) 0.040(4) 0.019(2) 0.001(2) 0.011(2) 0.002(3)
C35 0.051(4) 0.046(4) 0.039(3) 0.009(3) 0.021(3) 0.003(3)
C36 0.054(4) 0.055(5) 0.039(3) 0.017(3) 0.010(3) 0.016(4)
C37 0.039(3) 0.080(6) 0.033(3) 0.009(3) 0.009(3) 0.014(4)
C38 0.030(3) 0.067(5) 0.028(3) 0.002(3) 0.008(2) -0.005(3)
C39 0.033(3) 0.042(4) 0.024(2) 0.003(2) 0.008(2) 0.004(3)
C40 0.018(2) 0.034(4) 0.029(2) -0.004(2) 0.0055(19) -0.007(2)
C41 0.017(2) 0.026(3) 0.034(3) 0.001(2) 0.0079(19) 0.001(2)
C42 0.025(2) 0.036(4) 0.043(3) -0.008(3) 0.011(2) 0.003(2)
C43 0.033(3) 0.057(5) 0.036(3) -0.008(3) 0.015(2) 0.003(3)
C44 0.024(3) 0.062(5) 0.041(3) 0.005(3) 0.017(2) -0.002(3)
C45 0.023(2) 0.040(4) 0.039(3) 0.006(3) 0.011(2) -0.004(2)
C46 0.015(2) 0.032(3) 0.037(3) 0.003(2) 0.0077(19) 0.000(2)
C47 0.015(2) 0.036(3) 0.032(3) 0.003(2) 0.0062(19) -0.004(2)
C48 0.029(3) 0.045(4) 0.029(3) 0.002(3) 0.000(2) -0.004(3)
C49 0.037(3) 0.046(4) 0.043(3) -0.006(3) 0.001(3) 0.000(3)
C50 0.038(3) 0.071(6) 0.033(3) -0.009(3) 0.007(2) -0.004(3)
C51 0.035(3) 0.060(5) 0.034(3) 0.006(3) 0.010(2) -0.002(3)
C52 0.023(2) 0.047(4) 0.034(3) 0.001(3) 0.006(2) -0.004(2)
C53 0.044(3) 0.068(5) 0.032(3) 0.017(3) 0.017(3) 0.011(4)
C54 0.050(4) 0.060(5) 0.041(3) 0.025(3) 0.029(3) 0.032(3)
C55 0.043(4) 0.073(6) 0.051(4) 0.028(4) 0.022(3) 0.033(4)
C56 0.043(4) 0.101(7) 0.063(5) 0.028(5) 0.030(3) 0.034(4)
C57 0.049(4) 0.110(8) 0.063(5) 0.029(5) 0.038(4) 0.041(5)
C58 0.066(5) 0.070(6) 0.051(4) 0.017(4) 0.037(4) 0.035(4)
C59 0.054(4) 0.052(5) 0.045(3) 0.021(3) 0.029(3) 0.031(3)
C60 0.074(5) 0.037(4) 0.042(3) 0.021(3) 0.041(3) 0.020(3)
C61 0.098(6) 0.032(4) 0.069(5) 0.005(4) 0.062(5) 0.011(4)
C62 0.129(8) 0.030(4) 0.063(5) -0.006(4) 0.066(6) -0.004(5)
C63 0.091(6) 0.038(4) 0.038(3) 0.007(3) 0.023(4) -0.014(4)
C64 0.072(5) 0.036(4) 0.040(3) 0.012(3) 0.023(3) 0.013(3)
C65 0.056(4) 0.038(4) 0.035(3) 0.002(3) 0.019(3) 0.009(3)
C66 0.018(2) 0.037(4) 0.035(3) -0.009(2) 0.000(2) 0.000(2)
C67 0.022(2) 0.037(4) 0.052(3) -0.013(3) 0.013(2) -0.002(2)
C68 0.040(3) 0.057(5) 0.062(4) -0.005(4) 0.021(3) -0.005(3)
C69 0.060(5) 0.073(6) 0.088(6) -0.013(5) 0.047(5) -0.010(4)
C70 0.028(3) 0.072(6) 0.120(8) -0.028(6) 0.035(4) -0.015(4)
C71 0.027(3) 0.055(5) 0.084(5) -0.017(4) 0.019(3) -0.003(3)
C72 0.016(2) 0.034(4) 0.060(4) -0.017(3) 0.004(2) -0.001(2)
C73 0.019(2) 0.038(4) 0.053(4) -0.014(3) -0.007(2) -0.001(2)
C74 0.025(3) 0.045(5) 0.072(5) -0.013(4) -0.010(3) 0.002(3)
C75 0.050(4) 0.050(5) 0.058(5) -0.001(4) -0.015(4) -0.001(4)
C76 0.055(5) 0.067(6) 0.058(5) 0.010(4) -0.007(4) -0.006(4)
C77 0.043(4) 0.074(6) 0.051(4) -0.007(4) 0.002(3) -0.002(4)
C78 0.035(3) 0.043(4) 0.046(3) -0.006(3) 0.001(3) 0.003(3)
C92 0.025(2) 0.032(3) 0.020(2) 0.000(2) 0.0048(18) -0.006(2)
C93 0.028(3) 0.030(3) 0.024(2) 0.001(2) 0.002(2) -0.001(2)
C94 0.035(3) 0.030(3) 0.029(3) 0.002(2) 0.004(2) -0.002(2)
C95 0.048(3) 0.042(4) 0.023(3) 0.001(3) 0.000(2) -0.002(3)
C96 0.037(3) 0.047(4) 0.031(3) -0.001(3) -0.009(2) -0.003(3)
C97 0.033(3) 0.037(4) 0.034(3) 0.004(3) -0.003(2) -0.006(3)
C98 0.022(2) 0.031(3) 0.033(3) 0.006(2) -0.002(2) -0.002(2)
C99 0.014(2) 0.038(4) 0.037(3) 0.010(3) 0.0006(19) 0.000(2)
C100 0.018(2) 0.053(4) 0.055(4) 0.019(3) 0.005(2) 0.000(3)
C101 0.026(3) 0.071(6) 0.077(5) 0.039(5) 0.016(3) 0.009(3)
C102 0.019(3) 0.131(9) 0.054(4) 0.045(5) 0.010(3) 0.010(4)
C103 0.024(3) 0.098(7) 0.039(3) 0.006(4) 0.009(2) 0.004(3)
C104 0.022(2) 0.060(5) 0.033(3) 0.001(3) 0.003(2) -0.005(3)
O5 0.026(2) 0.033(3) 0.031(3) 0.003(2) 0.008(2) -0.004(2)
C14 0.018(3) 0.037(4) 0.024(3) 0.001(3) 0.009(2) 0.000(3)
O6 0.026(3) 0.043(4) 0.027(3) 0.005(2) 0.007(2) -0.010(2)
C15 0.020(3) 0.044(4) 0.027(3) -0.004(3) 0.010(2) 0.001(3)
C16 0.026(3) 0.053(6) 0.031(3) -0.004(4) 0.012(3) -0.001(4)
C17 0.036(3) 0.054(5) 0.040(3) -0.005(4) 0.021(3) 0.002(4)
C18 0.031(3) 0.052(5) 0.047(4) -0.004(4) 0.012(3) 0.007(4)
C19 0.029(3) 0.048(5) 0.040(4) -0.003(4) 0.010(3) 0.002(4)
C20 0.022(3) 0.050(4) 0.029(3) -0.007(3) 0.004(2) -0.001(3)
C21 0.025(3) 0.062(4) 0.024(3) -0.007(3) 0.005(2) -0.009(3)
C22 0.036(4) 0.065(5) 0.036(3) -0.007(3) 0.013(3) -0.003(4)
C23 0.040(4) 0.065(5) 0.033(3) 0.000(4) 0.014(3) -0.004(4)
C24 0.037(4) 0.066(5) 0.028(3) -0.005(4) 0.013(3) -0.009(4)
C25 0.030(3) 0.067(5) 0.027(3) -0.003(4) 0.011(3) -0.007(4)
C26 0.022(3) 0.067(5) 0.028(3) -0.003(4) 0.007(3) -0.008(4)
O5B 0.019(4) 0.038(5) 0.035(4) 0.000(4) 0.004(4) -0.002(4)
C14B 0.020(4) 0.037(5) 0.025(4) 0.000(4) 0.006(3) -0.002(4)
O6B 0.025(5) 0.033(7) 0.034(6) 0.008(5) 0.002(4) 0.002(5)
C15B 0.020(4) 0.045(5) 0.028(4) -0.003(4) 0.010(3) 0.001(4)
C16B 0.026(4) 0.047(6) 0.030(4) -0.001(5) 0.014(4) -0.001(5)
C17B 0.032(4) 0.054(6) 0.039(5) -0.005(5) 0.015(4) 0.002(5)
C18B 0.030(4) 0.054(6) 0.042(5) -0.004(5) 0.016(4) 0.005(5)
C19B 0.026(4) 0.051(6) 0.036(5) -0.004(5) 0.007(4) 0.004(5)
C20B 0.024(4) 0.051(5) 0.028(4) -0.004(4) 0.009(3) -0.003(4)
C21B 0.027(4) 0.061(5) 0.029(4) -0.007(4) 0.006(4) -0.007(4)
C22B 0.033(5) 0.065(5) 0.033(5) -0.005(5) 0.011(4) -0.006(5)
C23B 0.036(5) 0.066(6) 0.033(4) -0.003(5) 0.014(4) -0.004(5)
C24B 0.036(5) 0.066(6) 0.030(4) -0.003(5) 0.011(4) -0.004(5)
C25B 0.031(4) 0.065(6) 0.031(4) -0.004(5) 0.008(4) -0.007(5)
C26B 0.027(4) 0.064(6) 0.027(4) -0.004(5) 0.006(4) -0.009(5)
O17 0.051(6) 0.026(5) 0.042(5) -0.005(4) 0.014(5) -0.001(5)
C79 0.039(4) 0.023(4) 0.031(4) 0.000(3) 0.016(3) -0.003(4)
O18 0.043(6) 0.028(5) 0.023(4) 0.003(4) 0.013(5) -0.004(5)
C80 0.035(4) 0.025(4) 0.027(3) 0.001(3) 0.015(3) 0.000(4)
C81 0.034(4) 0.030(5) 0.035(4) 0.002(4) 0.014(4) 0.002(4)
C82 0.034(4) 0.033(5) 0.035(4) 0.000(4) 0.008(4) 0.006(4)
C83 0.038(5) 0.034(5) 0.030(4) 0.001(4) 0.012(4) 0.001(5)
C84 0.039(5) 0.035(5) 0.029(4) -0.002(4) 0.018(4) 0.004(5)
C85 0.039(4) 0.032(4) 0.027(4) 0.000(3) 0.018(3) 0.004(4)
C86 0.043(5) 0.043(4) 0.035(4) 0.008(4) 0.023(4) 0.009(4)
C87 0.049(5) 0.050(5) 0.043(5) 0.009(4) 0.027(4) 0.017(5)
C88 0.051(6) 0.054(6) 0.049(5) 0.009(5) 0.024(5) 0.015(5)
C89 0.053(6) 0.063(7) 0.054(6) 0.009(5) 0.023(5) 0.014(6)
C90 0.050(5) 0.062(6) 0.052(5) 0.006(5) 0.024(4) 0.011(5)
C91 0.047(5) 0.053(6) 0.042(5) 0.013(5) 0.021(4) 0.008(5)
O17B 0.045(5) 0.020(4) 0.037(4) -0.003(3) 0.006(4) -0.002(4)
C79B 0.038(3) 0.022(3) 0.031(3) -0.001(3) 0.017(3) -0.001(3)
O18B 0.042(5) 0.030(4) 0.026(3) 0.006(3) 0.022(3) -0.005(4)
C80B 0.036(3) 0.025(4) 0.028(3) 0.001(3) 0.015(3) -0.001(3)
C81B 0.031(3) 0.026(5) 0.033(4) 0.001(3) 0.010(3) 0.004(4)
C82B 0.035(4) 0.034(5) 0.037(4) -0.005(4) 0.007(3) 0.003(4)
C83B 0.036(5) 0.031(5) 0.030(3) -0.004(4) 0.008(4) 0.003(4)
C84B 0.039(5) 0.034(4) 0.029(3) -0.002(3) 0.012(4) 0.008(4)
C85B 0.038(4) 0.032(4) 0.028(3) 0.002(3) 0.016(3) 0.003(3)
C86B 0.044(4) 0.043(4) 0.034(4) 0.008(3) 0.023(3) 0.011(4)
C87B 0.052(5) 0.046(5) 0.040(4) 0.007(4) 0.032(4) 0.012(4)
C88B 0.059(6) 0.053(6) 0.054(5) 0.011(4) 0.033(4) 0.018(5)
C89B 0.050(5) 0.056(6) 0.054(5) 0.009(4) 0.028(4) 0.012(5)
C90B 0.049(4) 0.058(6) 0.052(5) 0.011(4) 0.027(4) 0.012(5)
C91B 0.045(4) 0.051(6) 0.040(5) 0.010(4) 0.020(4) 0.010(4)

loop_
_atom_type_symbol
_atom_type_description
_atom_type_scat_dispersion_real
_atom_type_scat_dispersion_imag
_atom_type_scat_source
C C 0.0181 0.0091 'International Tables Vol C Tables 4.2.6.8 and 6.1.1.4'
H H 0.0000 0.0000 'International Tables Vol C Tables 4.2.6.8 and 6.1.1.4'
O O 0.0492 0.0322 'International Tables Vol C Tables 4.2.6.8 and 6.1.1.4'
Pb Pb -4.0753 8.5060 'International Tables Vol C Tables 4.2.6.8 and 6.1.1.4'

loop_
_geom_angle_atom_site_label_1
_geom_angle_atom_site_label_2
_geom_angle_atom_site_label_3
_geom_angle
_geom_angle_site_symmetry_1
_geom_angle_site_symmetry_3
_geom_angle_publ_flag
O2 Pb1 O1 77.23(12) 2_645 . ?
O2 Pb1 O3 90.16(14) 2_645 . ?
O1 Pb1 O3 79.49(13) . . ?
O2 Pb1 Pb2 40.93(8) 2_645 . ?
O1 Pb1 Pb2 42.43(8) . . ?
O3 Pb1 Pb2 100.41(11) . . ?
O2 Pb2 O1 77.76(12) 2_645 . ?
O2 Pb2 O5B 69.3(3) 2_645 . ?
O1 Pb2 O5B 86.8(3) . . ?
O2 Pb2 O5 82.29(16) 2_645 . ?
O1 Pb2 O5 67.09(15) . . ?
O2 Pb2 Pb1 41.05(8) 2_645 . ?
O1 Pb2 Pb1 42.90(8) . . ?
O5B Pb2 Pb1 57.8(3) . . ?
O5 Pb2 Pb1 53.84(13) . . ?
O1 Pb3 O2 75.73(12) . . ?
O1 Pb3 O7 88.09(13) . . ?
O2 Pb3 O7 75.03(11) . . ?
O1 Pb3 O8 77.86(12) . . ?
O2 Pb3 O8 119.95(11) . . ?
O7 Pb3 O8 51.09(12) . . ?
O1 Pb3 Pb4 38.88(8) . . ?
O2 Pb3 Pb4 39.84(8) . . ?
O7 Pb3 Pb4 68.01(9) . . ?
O8 Pb3 Pb4 90.77(9) . . ?
O1 Pb4 O2 76.17(12) . . ?
O1 Pb4 O10 99.87(12) . . ?
O2 Pb4 O10 78.60(12) . . ?
O1 Pb4 O9 73.04(12) . . ?
O2 Pb4 O9 113.01(12) . . ?
O10 Pb4 O9 51.25(13) . . ?
O1 Pb4 Pb3 38.58(9) . . ?
O2 Pb4 Pb3 40.61(8) . . ?
O10 Pb4 Pb3 100.57(9) . . ?
O9 Pb4 Pb3 102.75(9) . . ?
O12 Pb5 O11 76.71(12) 2 . ?
O12 Pb5 O13 78.82(14) 2 . ?
O11 Pb5 O13 95.46(17) . . ?
O12 Pb5 Pb6 41.86(8) 2 . ?
O11 Pb5 Pb6 40.36(8) . . ?
O13 Pb5 Pb6 70.95(14) . . ?
O11 Pb6 O12 75.13(12) . 2 ?
O11 Pb6 O15 98.25(13) . . ?
O12 Pb6 O15 82.13(12) 2 . ?
O11 Pb6 O17B 73.3(3) . . ?
O12 Pb6 O17B 143.5(3) 2 . ?
O15 Pb6 O17B 120.0(3) . . ?
O11 Pb6 Pb5 40.26(9) . . ?
O12 Pb6 Pb5 40.23(8) 2 . ?
O15 Pb6 Pb5 105.44(10) . . ?
O17B Pb6 Pb5 103.4(3) . . ?
O12 Pb7 O11 78.34(12) . . ?
O12 Pb7 O17B 91.6(3) . . ?
O11 Pb7 O17B 79.2(3) . . ?
O12 Pb7 O17 81.2(5) . . ?
O11 Pb7 O17 77.7(4) . . ?
O12 Pb7 O18 82.8(5) . . ?
O11 Pb7 O18 126.0(4) . . ?
O17 Pb7 O18 49.4(4) . . ?
O12 Pb7 O18B 75.9(3) . . ?
O11 Pb7 O18B 121.1(3) . . ?
O17B Pb7 O18B 50.1(3) . . ?
O12 Pb7 Pb8 40.02(9) . . ?
O11 Pb7 Pb8 40.88(9) . . ?
O17B Pb7 Pb8 95.0(3) . . ?
O17 Pb7 Pb8 87.4(4) . . ?
O18 Pb7 Pb8 115.8(5) . . ?
O18B Pb7 Pb8 108.5(3) . . ?
O12 Pb8 O11 76.68(12) . . ?
O12 Pb8 O19 89.08(13) . . ?
O11 Pb8 O19 73.11(12) . . ?
O12 Pb8 O18B 150.3(3) . 2 ?
O11 Pb8 O18B 75.5(4) . 2 ?
O19 Pb8 O18B 73.2(3) . 2 ?
O12 Pb8 O18 157.0(5) . 2 ?
O11 Pb8 O18 81.1(5) . 2 ?
O19 Pb8 O18 78.9(4) . 2 ?
O12 Pb8 Pb7 39.32(8) . . ?
O11 Pb8 Pb7 39.85(8) . . ?
O19 Pb8 Pb7 68.37(10) . . ?
O18B Pb8 Pb7 111.0(3) 2 . ?
O18 Pb8 Pb7 117.7(5) 2 . ?
Pb3 O1 Pb4 102.54(14) . . ?
Pb3 O1 Pb2 110.37(13) . . ?
Pb4 O1 Pb2 120.50(13) . . ?
Pb3 O1 Pb1 116.63(13) . . ?
Pb4 O1 Pb1 112.97(13) . . ?
Pb2 O1 Pb1 94.66(13) . . ?
Pb2 O2 Pb1 98.03(13) 2_655 2_655 ?
Pb2 O2 Pb4 111.97(13) 2_655 . ?
Pb1 O2 Pb4 114.21(13) 2_655 . ?
Pb2 O2 Pb3 113.09(13) 2_655 . ?
Pb1 O2 Pb3 120.62(13) 2_655 . ?
Pb4 O2 Pb3 99.55(13) . . ?
C1 O3 Pb1 106.5(3) . . ?
C27 O7 Pb3 100.0(3) . . ?
C27 O8 Pb3 86.7(3) . . ?
C40 O9 Pb4 90.8(3) . . ?
C40 O10 Pb4 96.8(3) . . ?
Pb5 O11 Pb6 99.37(13) . . ?
Pb5 O11 Pb7 114.46(13) . . ?
Pb6 O11 Pb7 110.54(13) . . ?
Pb5 O11 Pb8 112.63(13) . . ?
Pb6 O11 Pb8 121.37(14) . . ?
Pb7 O11 Pb8 99.27(13) . . ?
Pb5 O12 Pb7 116.57(14) 2_545 . ?
Pb5 O12 Pb8 109.68(13) 2_545 . ?
Pb7 O12 Pb8 100.66(13) . . ?
Pb5 O12 Pb6 97.91(13) 2_545 2_545 ?
Pb7 O12 Pb6 115.61(13) . 2_545 ?
Pb8 O12 Pb6 117.18(13) . 2_545 ?
C53 O13 Pb5 125.3(5) . . ?
C66 O15 Pb6 101.9(4) . . ?
C92 O19 Pb8 103.0(3) . . ?
O4 C1 O3 123.0(5) . . ?
O4 C1 C2 121.9(5) . . ?
O3 C1 C2 115.0(5) . . ?
C3 C2 C7 121.0(5) . . ?
C3 C2 C1 116.0(5) . . ?
C7 C2 C1 123.0(5) . . ?
C2 C3 C4 120.7(6) . . ?
C2 C3 H3 119.7 . . ?
C4 C3 H3 119.7 . . ?
C5 C4 C3 118.8(6) . . ?
C5 C4 H4 120.6 . . ?
C3 C4 H4 120.6 . . ?
C4 C5 C6 121.1(6) . . ?
C4 C5 H5 119.5 . . ?
C6 C5 H5 119.5 . . ?
C5 C6 C7 121.7(6) . . ?
C5 C6 H6 119.2 . . ?
C7 C6 H6 119.2 . . ?
C6 C7 C2 116.8(5) . . ?
C6 C7 C8 119.9(5) . . ?
C2 C7 C8 123.3(5) . . ?
C13 C8 C9 117.7(6) . . ?
C13 C8 C7 121.5(5) . . ?
C9 C8 C7 120.7(5) . . ?
C10 C9 C8 120.8(6) . . ?
C10 C9 H9 119.6 . . ?
C8 C9 H9 119.6 . . ?
C11 C10 C9 120.7(6) . . ?
C11 C10 H10 119.6 . . ?
C9 C10 H10 119.6 . . ?
C10 C11 C12 119.5(6) . . ?
C10 C11 H11 120.2 . . ?
C12 C11 H11 120.2 . . ?
C13 C12 C11 119.9(6) . . ?
C13 C12 H12 120.0 . . ?
C11 C12 H12 120.0 . . ?
C12 C13 C8 121.3(6) . . ?
C12 C13 H13 119.3 . . ?
C8 C13 H13 119.3 . . ?
O8 C27 O7 121.3(5) . . ?
O8 C27 C28 118.1(5) . . ?
O7 C27 C28 120.4(5) . . ?
C29 C28 C33 119.8(5) . . ?
C29 C28 C27 116.7(5) . . ?
C33 C28 C27 123.3(5) . . ?
C30 C29 C28 121.6(6) . . ?
C30 C29 H29 119.2 . . ?
C28 C29 H29 119.2 . . ?
C29 C30 C31 119.0(6) . . ?
C29 C30 H30 120.5 . . ?
C31 C30 H30 120.5 . . ?
C30 C31 C32 120.6(6) . . ?
C30 C31 H31 119.7 . . ?
C32 C31 H31 119.7 . . ?
C31 C32 C33 120.8(6) . . ?
C31 C32 H32 119.6 . . ?
C33 C32 H32 119.6 . . ?
C32 C33 C28 118.2(5) . . ?
C32 C33 C34 117.6(5) . . ?
C28 C33 C34 124.2(5) . . ?
C35 C34 C39 118.6(6) . . ?
C35 C34 C33 121.3(6) . . ?
C39 C34 C33 120.0(6) . . ?
C34 C35 C36 121.1(7) . . ?
C34 C35 H35 119.4 . . ?
C36 C35 H35 119.4 . . ?
C37 C36 C35 119.5(7) . . ?
C37 C36 H36 120.2 . . ?
C35 C36 H36 120.2 . . ?
C38 C37 C36 120.5(6) . . ?
C38 C37 H37 119.7 . . ?
C36 C37 H37 119.7 . . ?
C37 C38 C39 119.8(7) . . ?
C37 C38 H38 120.1 . . ?
C39 C38 H38 120.1 . . ?
C38 C39 C34 120.5(6) . . ?
C38 C39 H39 119.8 . . ?
C34 C39 H39 119.8 . . ?
O10 C40 O9 120.9(5) . . ?
O10 C40 C41 120.0(5) . . ?
O9 C40 C41 119.0(5) . . ?
C42 C41 C46 121.0(5) . . ?
C42 C41 C40 118.8(5) . . ?
C46 C41 C40 120.1(5) . . ?
C41 C42 C43 120.2(6) . . ?
C41 C42 H42 119.9 . . ?
C43 C42 H42 119.9 . . ?
C42 C43 C44 120.3(6) . . ?
C42 C43 H43 119.9 . . ?
C44 C43 H43 119.9 . . ?
C43 C44 C45 119.1(5) . . ?
C43 C44 H44 120.5 . . ?
C45 C44 H44 120.5 . . ?
C46 C45 C44 122.1(6) . . ?
C46 C45 H45 118.9 . . ?
C44 C45 H45 118.9 . . ?
C45 C46 C41 117.3(5) . . ?
C45 C46 C47 121.4(5) . . ?
C41 C46 C47 121.3(5) . . ?
C48 C47 C52 119.5(5) . . ?
C48 C47 C46 119.8(5) . . ?
C52 C47 C46 120.7(6) . . ?
C47 C48 C49 119.9(6) . . ?
C47 C48 H48 120.1 . . ?
C49 C48 H48 120.1 . . ?
C50 C49 C48 119.9(7) . . ?
C50 C49 H49 120.0 . . ?
C48 C49 H49 120.0 . . ?
C51 C50 C49 120.4(6) . . ?
C51 C50 H50 119.8 . . ?
C49 C50 H50 119.8 . . ?
C50 C51 C52 121.3(7) . . ?
C50 C51 H51 119.4 . . ?
C52 C51 H51 119.4 . . ?
C51 C52 C47 118.9(6) . . ?
C51 C52 H52 120.6 . . ?
C47 C52 H52 120.6 . . ?
O14 C53 O13 121.6(7) . . ?
O14 C53 C54 120.7(7) . . ?
O13 C53 C54 117.7(7) . . ?
C55 C54 C59 120.0(6) . . ?
C55 C54 C53 117.7(6) . . ?
C59 C54 C53 122.1(7) . . ?
C54 C55 C56 121.2(8) . . ?
C54 C55 H55 119.4 . . ?
C56 C55 H55 119.4 . . ?
C57 C56 C55 120.0(9) . . ?
C57 C56 H56 120.0 . . ?
C55 C56 H56 120.0 . . ?
C56 C57 C58 119.5(7) . . ?
C56 C57 H57 120.2 . . ?
C58 C57 H57 120.2 . . ?
C57 C58 C59 122.0(7) . . ?
C57 C58 H58 119.0 . . ?
C59 C58 H58 119.0 . . ?
C58 C59 C54 117.2(7) . . ?
C58 C59 C60 118.9(7) . . ?
C54 C59 C60 123.7(6) . . ?
C61 C60 C65 118.1(8) . . ?
C61 C60 C59 120.2(7) . . ?
C65 C60 C59 121.7(7) . . ?
C62 C61 C60 120.4(8) . . ?
C62 C61 H61 119.8 . . ?
C60 C61 H61 119.8 . . ?
C61 C62 C63 121.8(7) . . ?
C61 C62 H62 119.1 . . ?
C63 C62 H62 119.1 . . ?
C64 C63 C62 118.6(8) . . ?
C64 C63 H63 120.7 . . ?
C62 C63 H63 120.7 . . ?
C65 C64 C63 119.9(8) . . ?
C65 C64 H64 120.0 . . ?
C63 C64 H64 120.0 . . ?
C64 C65 C60 121.3(7) . . ?
C64 C65 H65 119.4 . . ?
C60 C65 H65 119.4 . . ?
O15 C66 O16 123.3(5) . . ?
O15 C66 C67 117.7(5) . . ?
O16 C66 C67 118.9(6) . . ?
C68 C67 C72 120.3(6) . . ?
C68 C67 C66 117.6(6) . . ?
C72 C67 C66 122.0(6) . . ?
C67 C68 C69 119.6(7) . . ?
C67 C68 H68 120.2 . . ?
C69 C68 H68 120.2 . . ?
C70 C69 C68 120.9(9) . . ?
C70 C69 H69 119.6 . . ?
C68 C69 H69 119.6 . . ?
C69 C70 C71 119.3(7) . . ?
C69 C70 H70 120.3 . . ?
C71 C70 H70 120.3 . . ?
C70 C71 C72 121.8(7) . . ?
C70 C71 H71 119.1 . . ?
C72 C71 H71 119.1 . . ?
C71 C72 C67 118.0(7) . . ?
C71 C72 C73 120.0(6) . . ?
C67 C72 C73 121.9(5) . . ?
C78 C73 C74 117.1(7) . . ?
C78 C73 C72 121.1(6) . . ?
C74 C73 C72 121.8(7) . . ?
C75 C74 C73 121.8(8) . . ?
C75 C74 H74 119.1 . . ?
C73 C74 H74 119.1 . . ?
C74 C75 C76 120.6(8) . . ?
C74 C75 H75 119.7 . . ?
C76 C75 H75 119.7 . . ?
C75 C76 C77 118.5(9) . . ?
C75 C76 H76 120.7 . . ?
C77 C76 H76 120.7 . . ?
C78 C77 C76 121.5(9) . . ?
C78 C77 H77 119.2 . . ?
C76 C77 H77 119.2 . . ?
C77 C78 C73 120.6(7) . . ?
C77 C78 H78 119.7 . . ?
C73 C78 H78 119.7 . . ?
O20 C92 O19 121.4(5) . . ?
O20 C92 C93 119.6(5) . . ?
O19 C92 C93 118.9(5) . . ?
C94 C93 C98 118.9(5) . . ?
C94 C93 C92 117.2(5) . . ?
C98 C93 C92 123.9(5) . . ?
C95 C94 C93 122.1(6) . . ?
C95 C94 H94 119.0 . . ?
C93 C94 H94 119.0 . . ?
C96 C95 C94 118.7(6) . . ?
C96 C95 H95 120.7 . . ?
C94 C95 H95 120.7 . . ?
C95 C96 C97 120.6(5) . . ?
C95 C96 H96 119.7 . . ?
C97 C96 H96 119.7 . . ?
C96 C97 C98 121.3(6) . . ?
C96 C97 H97 119.4 . . ?
C98 C97 H97 119.4 . . ?
C93 C98 C97 118.4(6) . . ?
C93 C98 C99 123.5(5) . . ?
C97 C98 C99 118.0(5) . . ?
C104 C99 C100 118.4(6) . . ?
C104 C99 C98 121.3(6) . . ?
C100 C99 C98 120.0(6) . . ?
C101 C100 C99 120.7(8) . . ?
C101 C100 H100 119.7 . . ?
C99 C100 H100 119.7 . . ?
C100 C101 C102 119.7(8) . . ?
C100 C101 H101 120.1 . . ?
C102 C101 H101 120.1 . . ?
C103 C102 C101 120.9(7) . . ?
C103 C102 H102 119.5 . . ?
C101 C102 H102 119.5 . . ?
C102 C103 C104 119.6(8) . . ?
C102 C103 H103 120.2 . . ?
C104 C103 H103 120.2 . . ?
C103 C104 C99 120.6(7) . . ?
C103 C104 H104 119.7 . . ?
C99 C104 H104 119.7 . . ?
C14 O5 Pb2 108.6(5) . . ?
O6 C14 O5 122.8(7) . . ?
O6 C14 C15 118.7(7) . . ?
O5 C14 C15 118.4(7) . . ?
C16 C15 C20 120.7(7) . . ?
C16 C15 C14 118.6(7) . . ?
C20 C15 C14 120.3(7) . . ?
C17 C16 C15 120.0(8) . . ?
C17 C16 H16 120.0 . . ?
C15 C16 H16 120.0 . . ?
C16 C17 C18 119.0(8) . . ?
C16 C17 H17 120.5 . . ?
C18 C17 H17 120.5 . . ?
C19 C18 C17 120.7(8) . . ?
C19 C18 H18 119.7 . . ?
C17 C18 H18 119.7 . . ?
C18 C19 C20 121.9(9) . . ?
C18 C19 H19 119.0 . . ?
C20 C19 H19 119.0 . . ?
C19 C20 C15 116.9(8) . . ?
C19 C20 C21 119.7(8) . . ?
C15 C20 C21 123.4(8) . . ?
C22 C21 C26 118.8(9) . . ?
C22 C21 C20 120.9(10) . . ?
C26 C21 C20 119.8(10) . . ?
C21 C22 C23 121.4(10) . . ?
C21 C22 H22 119.3 . . ?
C23 C22 H22 119.3 . . ?
C24 C23 C22 118.9(10) . . ?
C24 C23 H23 120.5 . . ?
C22 C23 H23 120.5 . . ?
C23 C24 C25 121.0(9) . . ?
C23 C24 H24 119.5 . . ?
C25 C24 H24 119.5 . . ?
C24 C25 C26 120.0(10) . . ?
C24 C25 H25 120.0 . . ?
C26 C25 H25 120.0 . . ?
C21 C26 C25 119.7(10) . . ?
C21 C26 H26 120.1 . . ?
C25 C26 H26 120.1 . . ?
C14B O5B Pb2 116.5(10) . . ?
O6B C14B O5B 124.3(13) . . ?
O6B C14B C15B 119.8(14) . . ?
O5B C14B C15B 115.7(14) . . ?
C16B C15B C20B 119.5(13) . . ?
C16B C15B C14B 113.0(13) . . ?
C20B C15B C14B 127.4(14) . . ?
C17B C16B C15B 122.2(16) . . ?
C17B C16B H16B 118.9 . . ?
C15B C16B H16B 118.9 . . ?
C16B C17B C18B 117.7(15) . . ?
C16B C17B H17B 121.2 . . ?
C18B C17B H17B 121.2 . . ?
C19B C18B C17B 119.9(15) . . ?
C19B C18B H18B 120.0 . . ?
C17B C18B H18B 120.0 . . ?
C18B C19B C20B 122.7(15) . . ?
C18B C19B H19B 118.7 . . ?
C20B C19B H19B 118.7 . . ?
C15B C20B C19B 116.0(14) . . ?
C15B C20B C21B 125.3(15) . . ?
C19B C20B C21B 117.2(17) . . ?
C22B C21B C26B 118.0(15) . . ?
C22B C21B C20B 121.7(17) . . ?
C26B C21B C20B 119.8(18) . . ?
C21B C22B C23B 121.2(17) . . ?
C21B C22B H22B 119.4 . . ?
C23B C22B H22B 119.4 . . ?
C24B C23B C22B 119.4(17) . . ?
C24B C23B H23B 120.3 . . ?
C22B C23B H23B 120.3 . . ?
C23B C24B C25B 121.3(17) . . ?
C23B C24B H24B 119.4 . . ?
C25B C24B H24B 119.4 . . ?
C24B C25B C26B 118.8(17) . . ?
C24B C25B H25B 120.6 . . ?
C26B C25B H25B 120.6 . . ?
C21B C26B C25B 120.9(17) . . ?
C21B C26B H26B 119.5 . . ?
C25B C26B H26B 119.5 . . ?
C79 O17 Pb7 96.1(14) . . ?
O17 C79 O18 118.9(16) . . ?
O17 C79 C80 121.1(15) . . ?
O18 C79 C80 119.9(16) . . ?
C79 O18 Pb7 92.5(15) . . ?
C79 O18 Pb8 135(2) . 2_545 ?
Pb7 O18 Pb8 122.2(8) . 2_545 ?
C81 C80 C85 118.9(12) . . ?
C81 C80 C79 120.2(16) . . ?
C85 C80 C79 120.0(14) . . ?
C82 C81 C80 121.6(14) . . ?
C82 C81 H81 119.2 . . ?
C80 C81 H81 119.2 . . ?
C81 C82 C83 118.8(13) . . ?
C81 C82 H82 120.6 . . ?
C83 C82 H82 120.6 . . ?
C84 C83 C82 120.3(12) . . ?
C84 C83 H83 119.8 . . ?
C82 C83 H83 119.8 . . ?
C83 C84 C85 121.4(13) . . ?
C83 C84 H84 119.3 . . ?
C85 C84 H84 119.3 . . ?
C84 C85 C80 118.6(11) . . ?
C84 C85 C86 119.5(13) . . ?
C80 C85 C86 121.5(13) . . ?
C87 C86 C91 120.4(12) . . ?
C87 C86 C85 120.1(14) . . ?
C91 C86 C85 119.4(14) . . ?
C86 C87 C88 121.7(15) . . ?
C86 C87 H87 119.2 . . ?
C88 C87 H87 119.2 . . ?
C89 C88 C87 116.3(15) . . ?
C89 C88 H88 121.9 . . ?
C87 C88 H88 121.9 . . ?
C88 C89 C90 125.2(15) . . ?
C88 C89 H89 117.4 . . ?
C90 C89 H89 117.4 . . ?
C89 C90 C91 117.0(15) . . ?
C89 C90 H90 121.5 . . ?
C91 C90 H90 121.5 . . ?
C86 C91 C90 119.4(14) . . ?
C86 C91 H91 120.3 . . ?
C90 C91 H91 120.3 . . ?
C79B O17B Pb7 99.0(8) . . ?
C79B O17B Pb6 164.4(14) . . ?
Pb7 O17B Pb6 92.9(4) . . ?
O17B C79B O18B 121.6(12) . . ?
O17B C79B C80B 118.8(13) . . ?
O18B C79B C80B 119.5(15) . . ?
C79B O18B Pb7 87.2(11) . . ?
Pb8 O18B Pb7 122.5(6) 2_545 . ?
C85B C80B C81B 121.7(9) . . ?
C85B C80B C79B 122.4(11) . . ?
C81B C80B C79B 115.8(11) . . ?
C82B C81B C80B 119.5(10) . . ?
C82B C81B H81B 120.3 . . ?
C80B C81B H81B 120.3 . . ?
C81B C82B C83B 120.1(10) . . ?
C81B C82B H82B 120.0 . . ?
C83B C82B H82B 120.0 . . ?
C84B C83B C82B 119.7(9) . . ?
C84B C83B H83B 120.1 . . ?
C82B C83B H83B 120.1 . . ?
C83B C84B C85B 121.9(10) . . ?
C83B C84B H84B 119.1 . . ?
C85B C84B H84B 119.1 . . ?
C80B C85B C84B 116.8(9) . . ?
C80B C85B C86B 121.8(9) . . ?
C84B C85B C86B 121.3(10) . . ?
C87B C86B C91B 119.0(10) . . ?
C87B C86B C85B 120.7(11) . . ?
C91B C86B C85B 120.3(11) . . ?
C86B C87B C88B 119.7(11) . . ?
C86B C87B H87B 120.2 . . ?
C88B C87B H87B 120.2 . . ?
C89B C88B C87B 119.8(11) . . ?
C89B C88B H88B 120.1 . . ?
C87B C88B H88B 120.1 . . ?
C90B C89B C88B 122.0(11) . . ?
C90B C89B H89B 119.0 . . ?
C88B C89B H89B 119.0 . . ?
C89B C90B C91B 117.8(12) . . ?
C89B C90B H90B 121.1 . . ?
C91B C90B H90B 121.1 . . ?
C86B C91B C90B 121.6(11) . . ?
C86B C91B H91B 119.2 . . ?
C90B C91B H91B 119.2 . . ?

loop_
_geom_bond_atom_site_label_1
_geom_bond_atom_site_label_2
_geom_bond_distance
_geom_bond_site_symmetry_2
_geom_bond_publ_flag
Pb1 O2 2.264(3) 2_645 ?
Pb1 O1 2.332(3) . ?
Pb1 O3 2.388(4) . ?
Pb1 Pb2 3.4136(3) . ?
Pb2 O2 2.258(3) 2_645 ?
Pb2 O1 2.311(3) . ?
Pb2 O5B 2.383(12) . ?
Pb2 O5 2.493(5) . ?
Pb3 O1 2.272(3) . ?
Pb3 O2 2.347(3) . ?
Pb3 O7 2.391(3) . ?
Pb3 O8 2.685(4) . ?
Pb3 Pb4 3.5556(3) . ?
Pb4 O1 2.286(3) . ?
Pb4 O2 2.310(3) . ?
Pb4 O10 2.479(4) . ?
Pb4 O9 2.603(4) . ?
Pb5 O12 2.268(3) 2 ?
Pb5 O11 2.279(3) . ?
Pb5 O13 2.396(4) . ?
Pb5 Pb6 3.4791(3) . ?
Pb6 O11 2.284(3) . ?
Pb6 O12 2.344(3) 2 ?
Pb6 O15 2.485(4) . ?
Pb6 O17B 2.731(13) . ?
Pb7 O12 2.270(3) . ?
Pb7 O11 2.286(3) . ?
Pb7 O17B 2.442(12) . ?
Pb7 O17 2.55(2) . ?
Pb7 O18 2.61(3) . ?
Pb7 O18B 2.688(18) . ?
Pb7 Pb8 3.5210(3) . ?
Pb8 O12 2.304(3) . ?
Pb8 O11 2.335(3) . ?
Pb8 O19 2.400(3) . ?
Pb8 O18B 2.667(15) 2 ?
Pb8 O18 2.75(2) 2 ?
O3 C1 1.281(7) . ?
O4 C1 1.234(7) . ?
O7 C27 1.274(6) . ?
O8 C27 1.255(6) . ?
O9 C40 1.269(7) . ?
O10 C40 1.260(7) . ?
O13 C53 1.243(9) . ?
O14 C53 1.243(11) . ?
O15 C66 1.256(8) . ?
O16 C66 1.256(7) . ?
O19 C92 1.273(7) . ?
O20 C92 1.249(7) . ?
C1 C2 1.508(7) . ?
C2 C3 1.387(8) . ?
C2 C7 1.408(8) . ?
C3 C4 1.391(9) . ?
C3 H3 0.9500 . ?
C4 C5 1.375(11) . ?
C4 H4 0.9500 . ?
C5 C6 1.375(10) . ?
C5 H5 0.9500 . ?
C6 C7 1.404(8) . ?
C6 H6 0.9500 . ?
C7 C8 1.484(8) . ?
C8 C13 1.394(8) . ?
C8 C9 1.398(8) . ?
C9 C10 1.380(9) . ?
C9 H9 0.9500 . ?
C10 C11 1.374(10) . ?
C10 H10 0.9500 . ?
C11 C12 1.386(10) . ?
C11 H11 0.9500 . ?
C12 C13 1.381(9) . ?
C12 H12 0.9500 . ?
C13 H13 0.9500 . ?
C27 C28 1.509(7) . ?
C28 C29 1.391(8) . ?
C28 C33 1.408(8) . ?
C29 C30 1.379(8) . ?
C29 H29 0.9500 . ?
C30 C31 1.384(10) . ?
C30 H30 0.9500 . ?
C31 C32 1.392(9) . ?
C31 H31 0.9500 . ?
C32 C33 1.400(8) . ?
C32 H32 0.9500 . ?
C33 C34 1.489(8) . ?
C34 C35 1.378(10) . ?
C34 C39 1.393(9) . ?
C35 C36 1.386(10) . ?
C35 H35 0.9500 . ?
C36 C37 1.375(11) . ?
C36 H36 0.9500 . ?
C37 C38 1.375(11) . ?
C37 H37 0.9500 . ?
C38 C39 1.388(8) . ?
C38 H38 0.9500 . ?
C39 H39 0.9500 . ?
C40 C41 1.485(7) . ?
C41 C42 1.386(8) . ?
C41 C46 1.417(7) . ?
C42 C43 1.388(9) . ?
C42 H42 0.9500 . ?
C43 C44 1.390(9) . ?
C43 H43 0.9500 . ?
C44 C45 1.397(9) . ?
C44 H44 0.9500 . ?
C45 C46 1.394(8) . ?
C45 H45 0.9500 . ?
C46 C47 1.484(8) . ?
C47 C48 1.395(9) . ?
C47 C52 1.399(8) . ?
C48 C49 1.396(9) . ?
C48 H48 0.9500 . ?
C49 C50 1.374(11) . ?
C49 H49 0.9500 . ?
C50 C51 1.361(11) . ?
C50 H50 0.9500 . ?
C51 C52 1.394(9) . ?
C51 H51 0.9500 . ?
C52 H52 0.9500 . ?
C53 C54 1.513(9) . ?
C54 C55 1.376(11) . ?
C54 C59 1.412(10) . ?
C55 C56 1.381(10) . ?
C55 H55 0.9500 . ?
C56 C57 1.373(13) . ?
C56 H56 0.9500 . ?
C57 C58 1.378(13) . ?
C57 H57 0.9500 . ?
C58 C59 1.404(10) . ?
C58 H58 0.9500 . ?
C59 C60 1.483(11) . ?
C60 C61 1.386(11) . ?
C60 C65 1.394(9) . ?
C61 C62 1.360(13) . ?
C61 H61 0.9500 . ?
C62 C63 1.384(13) . ?
C62 H62 0.9500 . ?
C63 C64 1.380(11) . ?
C63 H63 0.9500 . ?
C64 C65 1.377(11) . ?
C64 H64 0.9500 . ?
C65 H65 0.9500 . ?
C66 C67 1.508(8) . ?
C67 C68 1.379(10) . ?
C67 C72 1.404(8) . ?
C68 C69 1.386(10) . ?
C68 H68 0.9500 . ?
C69 C70 1.368(14) . ?
C69 H69 0.9500 . ?
C70 C71 1.374(14) . ?
C70 H70 0.9500 . ?
C71 C72 1.384(9) . ?
C71 H71 0.9500 . ?
C72 C73 1.470(11) . ?
C73 C78 1.394(10) . ?
C73 C74 1.419(10) . ?
C74 C75 1.370(13) . ?
C74 H74 0.9500 . ?
C75 C76 1.384(14) . ?
C75 H75 0.9500 . ?
C76 C77 1.390(12) . ?
C76 H76 0.9500 . ?
C77 C78 1.387(11) . ?
C77 H77 0.9500 . ?
C78 H78 0.9500 . ?
C92 C93 1.499(7) . ?
C93 C94 1.397(8) . ?
C93 C98 1.401(8) . ?
C94 C95 1.383(8) . ?
C94 H94 0.9500 . ?
C95 C96 1.376(10) . ?
C95 H95 0.9500 . ?
C96 C97 1.379(10) . ?
C96 H96 0.9500 . ?
C97 C98 1.403(7) . ?
C97 H97 0.9500 . ?
C98 C99 1.483(8) . ?
C99 C104 1.392(9) . ?
C99 C100 1.408(10) . ?
C100 C101 1.374(11) . ?
C100 H100 0.9500 . ?
C101 C102 1.379(14) . ?
C101 H101 0.9500 . ?
C102 C103 1.378(14) . ?
C102 H102 0.9500 . ?
C103 C104 1.386(9) . ?
C103 H103 0.9500 . ?
C104 H104 0.9500 . ?
O5 C14 1.261(9) . ?
C14 O6 1.231(9) . ?
C14 C15 1.504(9) . ?
C15 C16 1.393(10) . ?
C15 C20 1.409(9) . ?
C16 C17 1.380(10) . ?
C16 H16 0.9500 . ?
C17 C18 1.387(12) . ?
C17 H17 0.9500 . ?
C18 C19 1.369(12) . ?
C18 H18 0.9500 . ?
C19 C20 1.387(10) . ?
C19 H19 0.9500 . ?
C20 C21 1.485(10) . ?
C21 C22 1.390(11) . ?
C21 C26 1.392(12) . ?
C22 C23 1.397(13) . ?
C22 H22 0.9500 . ?
C23 C24 1.370(14) . ?
C23 H23 0.9500 . ?
C24 C25 1.382(13) . ?
C24 H24 0.9500 . ?
C25 C26 1.401(10) . ?
C25 H25 0.9500 . ?
C26 H26 0.9500 . ?
O5B C14B 1.254(14) . ?
C14B O6B 1.245(14) . ?
C14B C15B 1.514(13) . ?
C15B C16B 1.397(14) . ?
C15B C20B 1.401(14) . ?
C16B C17B 1.373(15) . ?
C16B H16B 0.9500 . ?
C17B C18B 1.393(17) . ?
C17B H17B 0.9500 . ?
C18B C19B 1.367(16) . ?
C18B H18B 0.9500 . ?
C19B C20B 1.405(14) . ?
C19B H19B 0.9500 . ?
C20B C21B 1.488(14) . ?
C21B C22B 1.390(15) . ?
C21B C26B 1.392(15) . ?
C22B C23B 1.395(17) . ?
C22B H22B 0.9500 . ?
C23B C24B 1.370(18) . ?
C23B H23B 0.9500 . ?
C24B C25B 1.376(18) . ?
C24B H24B 0.9500 . ?
C25B C26B 1.408(15) . ?
C25B H25B 0.9500 . ?
C26B H26B 0.9500 . ?
O17 C79 1.246(14) . ?
C79 O18 1.262(14) . ?
C79 C80 1.498(12) . ?
C80 C81 1.395(13) . ?
C80 C85 1.401(13) . ?
C81 C82 1.380(14) . ?
C81 H81 0.9500 . ?
C82 C83 1.385(15) . ?
C82 H82 0.9500 . ?
C83 C84 1.374(15) . ?
C83 H83 0.9500 . ?
C84 C85 1.391(13) . ?
C84 H84 0.9500 . ?
C85 C86 1.482(13) . ?
C86 C87 1.388(14) . ?
C86 C91 1.396(15) . ?
C87 C88 1.392(16) . ?
C87 H87 0.9500 . ?
C88 C89 1.372(18) . ?
C88 H88 0.9500 . ?
C89 C90 1.390(18) . ?
C89 H89 0.9500 . ?
C90 C91 1.413(14) . ?
C90 H90 0.9500 . ?
C91 H91 0.9500 . ?
O17B C79B 1.246(12) . ?
C79B O18B 1.254(13) . ?
C79B C80B 1.496(10) . ?
C80B C85B 1.394(11) . ?
C80B C81B 1.397(11) . ?
C81B C82B 1.380(12) . ?
C81B H81B 0.9500 . ?
C82B C83B 1.389(13) . ?
C82B H82B 0.9500 . ?
C83B C84B 1.380(13) . ?
C83B H83B 0.9500 . ?
C84B C85B 1.406(11) . ?
C84B H84B 0.9500 . ?
C85B C86B 1.490(11) . ?
C86B C87B 1.392(12) . ?
C86B C91B 1.395(13) . ?
C87B C88B 1.400(14) . ?
C87B H87B 0.9500 . ?
C88B C89B 1.378(16) . ?
C88B H88B 0.9500 . ?
C89B C90B 1.375(16) . ?
C89B H89B 0.9500 . ?
C90B C91B 1.404(12) . ?
C90B H90B 0.9500 . ?
C91B H91B 0.9500 . ?

loop_
_geom_torsion_atom_site_label_1
_geom_torsion_atom_site_label_2
_geom_torsion_atom_site_label_3
_geom_torsion_atom_site_label_4
_geom_torsion
_geom_torsion_site_symmetry_1
_geom_torsion_site_symmetry_2
_geom_torsion_site_symmetry_3
_geom_torsion_site_symmetry_4
_geom_torsion_publ_flag
Pb1 O3 C1 O4 17.9(7) . . . . ?
Pb1 O3 C1 C2 -163.4(4) . . . . ?
O4 C1 C2 C3 109.3(7) . . . . ?
O3 C1 C2 C3 -69.5(8) . . . . ?
O4 C1 C2 C7 -71.8(8) . . . . ?
O3 C1 C2 C7 109.4(7) . . . . ?
C7 C2 C3 C4 0.8(12) . . . . ?
C1 C2 C3 C4 179.7(7) . . . . ?
C2 C3 C4 C5 -0.3(14) . . . . ?
C3 C4 C5 C6 -0.1(15) . . . . ?
C4 C5 C6 C7 0.0(14) . . . . ?
C5 C6 C7 C2 0.4(11) . . . . ?
C5 C6 C7 C8 -177.1(7) . . . . ?
C3 C2 C7 C6 -0.8(10) . . . . ?
C1 C2 C7 C6 -179.6(6) . . . . ?
C3 C2 C7 C8 176.6(6) . . . . ?
C1 C2 C7 C8 -2.3(10) . . . . ?
C6 C7 C8 C13 137.0(6) . . . . ?
C2 C7 C8 C13 -40.3(9) . . . . ?
C6 C7 C8 C9 -40.8(9) . . . . ?
C2 C7 C8 C9 141.9(6) . . . . ?
C13 C8 C9 C10 0.0(9) . . . . ?
C7 C8 C9 C10 177.8(6) . . . . ?
C8 C9 C10 C11 -1.4(11) . . . . ?
C9 C10 C11 C12 1.8(12) . . . . ?
C10 C11 C12 C13 -0.7(11) . . . . ?
C11 C12 C13 C8 -0.7(10) . . . . ?
C9 C8 C13 C12 1.1(9) . . . . ?
C7 C8 C13 C12 -176.8(6) . . . . ?
Pb3 O8 C27 O7 -9.2(5) . . . . ?
Pb3 O8 C27 C28 166.2(4) . . . . ?
Pb3 O7 C27 O8 10.4(5) . . . . ?
Pb3 O7 C27 C28 -164.8(4) . . . . ?
O8 C27 C28 C29 -21.2(8) . . . . ?
O7 C27 C28 C29 154.2(5) . . . . ?
O8 C27 C28 C33 164.2(5) . . . . ?
O7 C27 C28 C33 -20.4(8) . . . . ?
C33 C28 C29 C30 2.5(9) . . . . ?
C27 C28 C29 C30 -172.4(6) . . . . ?
C28 C29 C30 C31 -0.4(10) . . . . ?
C29 C30 C31 C32 -0.8(11) . . . . ?
C30 C31 C32 C33 0.0(11) . . . . ?
C31 C32 C33 C28 2.0(10) . . . . ?
C31 C32 C33 C34 -176.6(6) . . . . ?
C29 C28 C33 C32 -3.2(9) . . . . ?
C27 C28 C33 C32 171.3(6) . . . . ?
C29 C28 C33 C34 175.3(6) . . . . ?
C27 C28 C33 C34 -10.2(9) . . . . ?
C32 C33 C34 C35 -51.5(8) . . . . ?
C28 C33 C34 C35 130.0(7) . . . . ?
C32 C33 C34 C39 123.9(6) . . . . ?
C28 C33 C34 C39 -54.6(8) . . . . ?
C39 C34 C35 C36 2.7(9) . . . . ?
C33 C34 C35 C36 178.2(6) . . . . ?
C34 C35 C36 C37 -1.6(11) . . . . ?
C35 C36 C37 C38 -0.2(11) . . . . ?
C36 C37 C38 C39 0.8(10) . . . . ?
C37 C38 C39 C34 0.4(9) . . . . ?
C35 C34 C39 C38 -2.1(8) . . . . ?
C33 C34 C39 C38 -177.6(5) . . . . ?
Pb4 O10 C40 O9 5.5(5) . . . . ?
Pb4 O10 C40 C41 -176.9(4) . . . . ?
Pb4 O9 C40 O10 -5.2(5) . . . . ?
Pb4 O9 C40 C41 177.2(4) . . . . ?
O10 C40 C41 C42 -66.6(7) . . . . ?
O9 C40 C41 C42 110.9(6) . . . . ?
O10 C40 C41 C46 116.6(6) . . . . ?
O9 C40 C41 C46 -65.8(7) . . . . ?
C46 C41 C42 C43 2.0(9) . . . . ?
C40 C41 C42 C43 -174.7(6) . . . . ?
C41 C42 C43 C44 -0.8(10) . . . . ?
C42 C43 C44 C45 -1.0(10) . . . . ?
C43 C44 C45 C46 1.6(10) . . . . ?
C44 C45 C46 C41 -0.4(9) . . . . ?
C44 C45 C46 C47 -179.6(6) . . . . ?
C42 C41 C46 C45 -1.4(8) . . . . ?
C40 C41 C46 C45 175.3(5) . . . . ?
C42 C41 C46 C47 177.8(5) . . . . ?
C40 C41 C46 C47 -5.5(8) . . . . ?
C45 C46 C47 C48 -47.3(8) . . . . ?
C41 C46 C47 C48 133.5(6) . . . . ?
C45 C46 C47 C52 131.5(6) . . . . ?
C41 C46 C47 C52 -47.7(7) . . . . ?
C52 C47 C48 C49 0.7(8) . . . . ?
C46 C47 C48 C49 179.6(5) . . . . ?
C47 C48 C49 C50 -0.3(9) . . . . ?
C48 C49 C50 C51 0.5(10) . . . . ?
C49 C50 C51 C52 -0.9(10) . . . . ?
C50 C51 C52 C47 1.3(9) . . . . ?
C48 C47 C52 C51 -1.1(8) . . . . ?
C46 C47 C52 C51 -180.0(5) . . . . ?
Pb5 O13 C53 O14 23.6(10) . . . . ?
Pb5 O13 C53 C54 -159.0(4) . . . . ?
O14 C53 C54 C55 -139.9(8) . . . . ?
O13 C53 C54 C55 42.6(9) . . . . ?
O14 C53 C54 C59 35.8(10) . . . . ?
O13 C53 C54 C59 -141.7(7) . . . . ?
C59 C54 C55 C56 -2.1(11) . . . . ?
C53 C54 C55 C56 173.6(7) . . . . ?
C54 C55 C56 C57 0.8(13) . . . . ?
C55 C56 C57 C58 1.6(14) . . . . ?
C56 C57 C58 C59 -2.6(13) . . . . ?
C57 C58 C59 C54 1.2(12) . . . . ?
C57 C58 C59 C60 175.9(7) . . . . ?
C55 C54 C59 C58 1.1(10) . . . . ?
C53 C54 C59 C58 -174.4(7) . . . . ?
C55 C54 C59 C60 -173.3(7) . . . . ?
C53 C54 C59 C60 11.1(11) . . . . ?
C58 C59 C60 C61 47.1(9) . . . . ?
C54 C59 C60 C61 -138.5(7) . . . . ?
C58 C59 C60 C65 -130.0(7) . . . . ?
C54 C59 C60 C65 44.4(10) . . . . ?
C65 C60 C61 C62 -1.1(10) . . . . ?
C59 C60 C61 C62 -178.4(7) . . . . ?
C60 C61 C62 C63 0.8(11) . . . . ?
C61 C62 C63 C64 0.3(11) . . . . ?
C62 C63 C64 C65 -1.1(10) . . . . ?
C63 C64 C65 C60 0.7(10) . . . . ?
C61 C60 C65 C64 0.4(10) . . . . ?
C59 C60 C65 C64 177.6(6) . . . . ?
Pb6 O15 C66 O16 18.9(6) . . . . ?
Pb6 O15 C66 C67 -163.0(4) . . . . ?
O15 C66 C67 C68 -118.0(7) . . . . ?
O16 C66 C67 C68 60.1(8) . . . . ?
O15 C66 C67 C72 59.7(8) . . . . ?
O16 C66 C67 C72 -122.2(7) . . . . ?
C72 C67 C68 C69 -3.8(12) . . . . ?
C66 C67 C68 C69 173.9(7) . . . . ?
C67 C68 C69 C70 2.4(14) . . . . ?
C68 C69 C70 C71 -0.8(14) . . . . ?
C69 C70 C71 C72 0.5(14) . . . . ?
C70 C71 C72 C67 -1.9(11) . . . . ?
C70 C71 C72 C73 174.6(7) . . . . ?
C68 C67 C72 C71 3.5(10) . . . . ?
C66 C67 C72 C71 -174.0(6) . . . . ?
C68 C67 C72 C73 -172.9(7) . . . . ?
C66 C67 C72 C73 9.5(10) . . . . ?
C71 C72 C73 C78 -133.6(7) . . . . ?
C67 C72 C73 C78 42.8(9) . . . . ?
C71 C72 C73 C74 44.9(9) . . . . ?
C67 C72 C73 C74 -138.7(7) . . . . ?
C78 C73 C74 C75 -0.8(10) . . . . ?
C72 C73 C74 C75 -179.4(6) . . . . ?
C73 C74 C75 C76 0.4(11) . . . . ?
C74 C75 C76 C77 -0.4(12) . . . . ?
C75 C76 C77 C78 0.7(12) . . . . ?
C76 C77 C78 C73 -1.1(11) . . . . ?
C74 C73 C78 C77 1.1(10) . . . . ?
C72 C73 C78 C77 179.7(6) . . . . ?
Pb8 O19 C92 O20 14.5(6) . . . . ?
Pb8 O19 C92 C93 -161.1(4) . . . . ?
O20 C92 C93 C94 -24.8(9) . . . . ?
O19 C92 C93 C94 150.8(6) . . . . ?
O20 C92 C93 C98 158.3(6) . . . . ?
O19 C92 C93 C98 -26.0(9) . . . . ?
C98 C93 C94 C95 2.1(10) . . . . ?
C92 C93 C94 C95 -174.9(6) . . . . ?
C93 C94 C95 C96 1.2(10) . . . . ?
C94 C95 C96 C97 -3.1(11) . . . . ?
C95 C96 C97 C98 1.7(11) . . . . ?
C94 C93 C98 C97 -3.4(9) . . . . ?
C92 C93 C98 C97 173.4(6) . . . . ?
C94 C93 C98 C99 174.4(6) . . . . ?
C92 C93 C98 C99 -8.8(10) . . . . ?
C96 C97 C98 C93 1.6(10) . . . . ?
C96 C97 C98 C99 -176.3(6) . . . . ?
C93 C98 C99 C104 -53.2(8) . . . . ?
C97 C98 C99 C104 124.7(6) . . . . ?
C93 C98 C99 C100 132.4(6) . . . . ?
C97 C98 C99 C100 -49.8(8) . . . . ?
C104 C99 C100 C101 2.2(8) . . . . ?
C98 C99 C100 C101 176.9(5) . . . . ?
C99 C100 C101 C102 -1.5(9) . . . . ?
C100 C101 C102 C103 0.4(10) . . . . ?
C101 C102 C103 C104 -0.2(10) . . . . ?
C102 C103 C104 C99 1.1(9) . . . . ?
C100 C99 C104 C103 -2.0(8) . . . . ?
C98 C99 C104 C103 -176.6(5) . . . . ?
Pb2 O5 C14 O6 -0.2(10) . . . . ?
Pb2 O5 C14 C15 177.0(6) . . . . ?
O6 C14 C15 C16 133.9(10) . . . . ?
O5 C14 C15 C16 -43.4(14) . . . . ?
O6 C14 C15 C20 -38.3(15) . . . . ?
O5 C14 C15 C20 144.4(11) . . . . ?
C20 C15 C16 C17 8.9(19) . . . . ?
C14 C15 C16 C17 -163.2(11) . . . . ?
C15 C16 C17 C18 -1.8(18) . . . . ?
C16 C17 C18 C19 -3.7(18) . . . . ?
C17 C18 C19 C20 2.2(19) . . . . ?
C18 C19 C20 C15 5(2) . . . . ?
C18 C19 C20 C21 -172.4(14) . . . . ?
C16 C15 C20 C19 -10(2) . . . . ?
C14 C15 C20 C19 161.8(12) . . . . ?
C16 C15 C20 C21 166.8(14) . . . . ?
C14 C15 C20 C21 -21(2) . . . . ?
C19 C20 C21 C22 -43(2) . . . . ?
C15 C20 C21 C22 139.6(16) . . . . ?
C19 C20 C21 C26 128.9(19) . . . . ?
C15 C20 C21 C26 -48(2) . . . . ?
C26 C21 C22 C23 1(2) . . . . ?
C20 C21 C22 C23 173.6(13) . . . . ?
C21 C22 C23 C24 0.0(18) . . . . ?
C22 C23 C24 C25 1.0(16) . . . . ?
C23 C24 C25 C26 -3.0(18) . . . . ?
C22 C21 C26 C25 -3(3) . . . . ?
C20 C21 C26 C25 -175.6(14) . . . . ?
C24 C25 C26 C21 4(2) . . . . ?
Pb2 O5B C14B O6B -1(2) . . . . ?
Pb2 O5B C14B C15B -175.0(11) . . . . ?
O6B C14B C15B C16B -88(3) . . . . ?
O5B C14B C15B C16B 87(3) . . . . ?
O6B C14B C15B C20B 95(3) . . . . ?
O5B C14B C15B C20B -90(3) . . . . ?
C20B C15B C16B C17B -12(4) . . . . ?
C14B C15B C16B C17B 170(3) . . . . ?
C15B C16B C17B C18B 10(4) . . . . ?
C16B C17B C18B C19B -9(4) . . . . ?
C17B C18B C19B C20B 11(4) . . . . ?
C16B C15B C20B C19B 13(5) . . . . ?
C14B C15B C20B C19B -170(3) . . . . ?
C16B C15B C20B C21B 179(3) . . . . ?
C14B C15B C20B C21B -4(5) . . . . ?
C18B C19B C20B C15B -12(5) . . . . ?
C18B C19B C20B C21B -179(3) . . . . ?
C15B C20B C21B C22B 150(4) . . . . ?
C19B C20B C21B C22B -44(5) . . . . ?
C15B C20B C21B C26B -38(6) . . . . ?
C19B C20B C21B C26B 127(4) . . . . ?
C26B C21B C22B C23B 3(6) . . . . ?
C20B C21B C22B C23B 175(3) . . . . ?
C21B C22B C23B C24B -3(4) . . . . ?
C22B C23B C24B C25B -2(4) . . . . ?
C23B C24B C25B C26B 6(5) . . . . ?
C22B C21B C26B C25B 1(6) . . . . ?
C20B C21B C26B C25B -170(3) . . . . ?
C24B C25B C26B C21B -6(6) . . . . ?
Pb7 O17 C79 O18 18(4) . . . . ?
Pb7 O17 C79 C80 -159(4) . . . . ?
O17 C79 O18 Pb7 -18(4) . . . . ?
C80 C79 O18 Pb7 160(4) . . . . ?
O17 C79 O18 Pb8 126(3) . . . 2_545 ?
C80 C79 O18 Pb8 -57(6) . . . 2_545 ?
O17 C79 C80 C81 -41(6) . . . . ?
O18 C79 C80 C81 142(4) . . . . ?
O17 C79 C80 C85 150(4) . . . . ?
O18 C79 C80 C85 -28(7) . . . . ?
C85 C80 C81 C82 -6(6) . . . . ?
C79 C80 C81 C82 -175(3) . . . . ?
C80 C81 C82 C83 1(4) . . . . ?
C81 C82 C83 C84 4(3) . . . . ?
C82 C83 C84 C85 -5(3) . . . . ?
C83 C84 C85 C80 0(4) . . . . ?
C83 C84 C85 C86 -174(2) . . . . ?
C81 C80 C85 C84 5(6) . . . . ?
C79 C80 C85 C84 175(3) . . . . ?
C81 C80 C85 C86 179(3) . . . . ?
C79 C80 C85 C86 -12(6) . . . . ?
C84 C85 C86 C87 -54(3) . . . . ?
C80 C85 C86 C87 133(3) . . . . ?
C84 C85 C86 C91 126(3) . . . . ?
C80 C85 C86 C91 -47(4) . . . . ?
C91 C86 C87 C88 -1(3) . . . . ?
C85 C86 C87 C88 179(2) . . . . ?
C86 C87 C88 C89 1(3) . . . . ?
C87 C88 C89 C90 0(3) . . . . ?
C88 C89 C90 C91 -1(3) . . . . ?
C87 C86 C91 C90 0(3) . . . . ?
C85 C86 C91 C90 -180(2) . . . . ?
C89 C90 C91 C86 1(3) . . . . ?
Pb7 O17B C79B O18B 16(3) . . . . ?
Pb6 O17B C79B O18B -123(4) . . . . ?
Pb7 O17B C79B C80B -169(2) . . . . ?
Pb6 O17B C79B C80B 52(7) . . . . ?
O17B C79B O18B Pb8 166.6(17) . . . 2_545 ?
C80B C79B O18B Pb8 -9(6) . . . 2_545 ?
O17B C79B O18B Pb7 -14(3) . . . . ?
C80B C79B O18B Pb7 170(2) . . . . ?
O17B C79B C80B C85B 129(3) . . . . ?
O18B C79B C80B C85B -56(5) . . . . ?
O17B C79B C80B C81B -47(4) . . . . ?
O18B C79B C80B C81B 128(3) . . . . ?
C85B C80B C81B C82B 7(4) . . . . ?
C79B C80B C81B C82B -177(2) . . . . ?
C80B C81B C82B C83B -4(3) . . . . ?
C81B C82B C83B C84B 0(2) . . . . ?
C82B C83B C84B C85B 2(2) . . . . ?
C81B C80B C85B C84B -5(4) . . . . ?
C79B C80B C85B C84B 180(2) . . . . ?
C81B C80B C85B C86B 179(2) . . . . ?
C79B C80B C85B C86B 3(4) . . . . ?
C83B C84B C85B C80B 0(3) . . . . ?
C83B C84B C85B C86B 177.4(15) . . . . ?
C80B C85B C86B C87B 126(2) . . . . ?
C84B C85B C86B C87B -51(2) . . . . ?
C80B C85B C86B C91B -57(3) . . . . ?
C84B C85B C86B C91B 126.7(18) . . . . ?
C91B C86B C87B C88B 2(2) . . . . ?
C85B C86B C87B C88B 179.4(13) . . . . ?
C86B C87B C88B C89B 0.8(19) . . . . ?
C87B C88B C89B C90B -3(2) . . . . ?
C88B C89B C90B C91B 3(2) . . . . ?
C87B C86B C91B C90B -3(2) . . . . ?
C85B C86B C91B C90B -180.0(15) . . . . ?
C89B C90B C91B C86B 0(2) . . . . ?
